data_1564644
loop_
_publ_author_name
'Riesinger, Christoph'
'Bal\'azs, G\'abor'
'Seidl, Michael'
'Scheer, Manfred'

_publ_section_title
;
 Substituted aromatic pentaphosphole ligands -- a journey across the
 p-block
;
_journal_name_full 'Chemical Science'
_journal_paper_doi 10.1039/D1SC04296C
_journal_year 2021
_chemical_formula_moiety 'C38 H58 B Br2 O4 P8 Ta2, Al C16 F36 O4'
_chemical_formula_sum 'C54 H58 Al B Br2 F36 O8 P8 Ta2'
_chemical_formula_weight 2326.27
_space_group_crystal_system triclinic
_space_group_IT_number 2
_space_group_name_Hall '-P 1'
_space_group_name_H-M_alt 'P -1'
_atom_sites_solution_hydrogens geom
_atom_sites_solution_primary dual
_audit_creation_date 2021-07-21
_audit_creation_method
;
Olex2 1.5-alpha
(compiled 2021.06.29 svn.r12e2184c for OlexSys, GUI svn.r6374)
;
_audit_update_record
;
2021-08-03 deposited with the CCDC.	2021-09-03 downloaded from the CCDC.
;
_cell_angle_alpha 73.344(2)
_cell_angle_beta 86.2377(16)
_cell_angle_gamma 85.9405(15)
_cell_formula_units_Z 2
_cell_length_a 10.70454(17)
_cell_length_b 17.1553(4)
_cell_length_c 22.3411(6)
_cell_measurement_reflns_used 38951
_cell_measurement_temperature 122.93(19)
_cell_measurement_theta_max 74.3670
_cell_measurement_theta_min 4.5130
_cell_volume 3916.30(16)
_computing_cell_refinement 'CrysAlisPro 1.171.41.90a (Rigaku OD, 2020)'
_computing_data_collection 'CrysAlisPro 1.171.41.90a (Rigaku OD, 2020)'
_computing_data_reduction 'CrysAlisPro 1.171.41.90a (Rigaku OD, 2020)'
_computing_molecular_graphics 'Olex2 1.5-alpha (Dolomanov et al., 2009)'
_computing_publication_material 'Olex2 1.5-alpha (Dolomanov et al., 2009)'
_computing_structure_refinement 'SHELXL 2018/3 (Sheldrick, 2015)'
_computing_structure_solution 'SHELXT  (Sheldrick, 2015)'
_diffrn_ambient_environment N~2~
_diffrn_ambient_temperature 122.93(19)
_diffrn_detector 'CCD plate'
_diffrn_detector_area_resol_mean 4.2047
_diffrn_detector_type TitanS2
_diffrn_measured_fraction_theta_full 0.999
_diffrn_measured_fraction_theta_max 0.982
_diffrn_measurement_details
;
List of Runs (angles in degrees, time in seconds):

  # Type    Start    End  Width  t~exp~   \w     \q     \k     \f   Frames
#--------------------------------------------------------------------------
  1  \w    -88.00  -9.00   0.50    4.00    --  -45.15 125.00 150.00  158
  2  \w     -4.00  30.00   0.50    4.00    --  -45.15  19.00 -60.00   68
  3  \w     -5.00  22.00   0.50    4.00    --  -45.15  19.00 150.00   54
  4  \w     -3.00  28.00   0.50    4.00    --  -45.15  19.00  90.00   62
  5  \w     -5.00  31.00   0.50    4.00    --  -45.15  19.00  60.00   72
  6  \w     21.00 115.00   0.50    4.00    --   45.15  57.00 -30.00  188
  7  \w     35.00  72.00   0.50    4.00    --   45.15-125.00  90.00   74
  8  \w     50.00  76.00   0.50   16.00    --  104.50-125.00-120.00   52
  9  \w     36.00 112.00   0.50   16.00    --  104.50-125.00-180.00  152
 10  \w     38.00  66.00   0.50   16.00    --  104.50 -45.00 -60.00   56
 11  \w     76.00 112.00   0.50   16.00    --  104.50-125.00  90.00   72
 12  \w    127.00 166.00   0.50   16.00    --  104.50  30.00  60.00   78
 13  \w     97.00 123.00   0.50   16.00    --  104.50 125.00 -60.00   52
 14  \w     78.00 112.00   0.50   16.00    --  104.50-125.00-120.00   68
 15  \w     33.00  60.00   0.50   16.00    --  104.50-125.00  90.00   54
 16  \w     90.00 116.00   0.50   16.00    --  104.50 -77.00 -90.00   52
 17  \w     36.00  70.00   0.50   16.00    --  104.50 -45.00  60.00   68
 18  \w     38.00  80.00   0.50   16.00    --  104.50 -77.00 -90.00   84
 19  \w     72.00 112.00   0.50   16.00    --  104.50-125.00  60.00   80
 20  \w    133.00 159.00   0.50   16.00    --  104.50  15.00 -90.00   52
 21  \w    106.00 161.00   0.50   16.00    --  104.50 125.00-120.00  110
 22  \w     33.00  58.00   0.50   16.00    --  104.50-125.00  30.00   50
 23  \w     76.00 112.00   0.50   16.00    --  104.50-125.00  30.00   72
 24  \w     85.00 111.00   0.50   16.00    --  104.50  30.00  60.00   52
 25  \w     99.00 132.00   0.50   16.00    --  104.50  30.00  90.00   66
 26  \w    131.00 165.00   0.50   16.00    --  104.50 125.00 -30.00   68
 27  \w    132.00 167.00   0.50   16.00    --  104.50  45.00 -60.00   70
 28  \w    135.00 165.00   0.50   16.00    --  104.50 125.00 -60.00   60
 29  \w     75.00 111.00   0.50   16.00    --  104.50-125.00 120.00   72
 30  \w     85.00 170.00   0.50   16.00    --  104.50  45.00 -90.00  170
 31  \w     74.00 110.00   0.50   16.00    --  104.50-125.00 150.00   72
 32  \w     34.00  83.00   0.50   16.00    --  104.50 -77.00   0.00   98
 33  \w     36.00  62.00   0.50   16.00    --  104.50-125.00 150.00   52
 34  \w     39.00  72.00   0.50   16.00    --  104.50 -45.00 -90.00   66
 35  \w     64.00  94.00   0.50   16.00    --  104.50 -94.00 -90.00   60
 36  \w    144.00 170.00   0.50   16.00    --  104.50 125.00 -90.00   52
 37  \w     76.00 112.00   0.50   16.00    --  104.50-125.00-150.00   72
 38  \w     39.00  67.00   0.50   16.00    --  104.50-125.00  60.00   56
 39  \w    100.00 134.00   0.50   16.00    --  104.50 125.00 -90.00   68
 40  \w     73.00 127.00   0.50   16.00    --  104.50  15.00 -90.00  108
 41  \w     31.00  58.00   0.50   16.00    --  104.50 -94.00 -90.00   54
 42  \w     88.00 168.00   0.50   16.00    --  104.50  45.00-180.00  160
 43  \w     38.00  63.00   0.50   16.00    --  104.50 -77.00  30.00   50
 44  \w     72.00  98.00   0.50   16.00    --  104.50 -77.00  30.00   52
 45  \w     40.00  73.00   0.50   16.00    --  104.50-125.00   0.00   66
 46  \w     85.00 112.00   0.50   16.00    --  104.50-125.00   0.00   54
 47  \w    103.00 129.00   0.50   16.00    --  104.50  30.00   0.00   52
 48  \w     29.00  56.00   0.50   16.00    --  104.50 -94.00-150.00   54
 49  \w     79.00 105.00   0.50   16.00    --  104.50 -94.00-150.00   52
 50  \w     34.00  72.00   0.50   16.00    --  104.50 -94.00-120.00   76
 51  \w     42.00  67.00   0.50   16.00    --  104.50 -61.00  30.00   50
 52  \w     46.00  89.00   0.50   16.00    --  104.50 -61.00 -90.00   86
 53  \w     35.00  61.00   0.50   16.00    --  104.50 -61.00  60.00   52
 54  \w     98.00 129.00   0.50   16.00    --  104.50  45.00 -60.00   62
 55  \w     74.00 108.00   0.50   16.00    --  104.50-105.00-104.65   68
 56  \w     43.00  69.00   0.50   16.00    --  104.50-105.00-104.65   52
;
_diffrn_measurement_device 'four-circle diffractometer'
_diffrn_measurement_device_type 'GV50, TitanS2'
_diffrn_measurement_method '\w scans'
_diffrn_orient_matrix_type 'CrysAlisPro convention (1999,Acta A55,543-557)'
_diffrn_orient_matrix_UB_11 -0.0829071000
_diffrn_orient_matrix_UB_12 0.0369426000
_diffrn_orient_matrix_UB_13 0.0450950000
_diffrn_orient_matrix_UB_21 0.0217316000
_diffrn_orient_matrix_UB_22 0.0862107000
_diffrn_orient_matrix_UB_23 -0.0431754000
_diffrn_orient_matrix_UB_31 -0.1162645000
_diffrn_orient_matrix_UB_32 -0.0038875000
_diffrn_orient_matrix_UB_33 -0.0359810000
_diffrn_radiation_monochromator mirror
_diffrn_radiation_probe x-ray
_diffrn_radiation_type 'Cu K\a'
_diffrn_radiation_wavelength 1.54184
_diffrn_reflns_av_R_equivalents 0.0744
_diffrn_reflns_av_unetI/netI 0.0390
_diffrn_reflns_Laue_measured_fraction_full 0.999
_diffrn_reflns_Laue_measured_fraction_max 0.982
_diffrn_reflns_limit_h_max 11
_diffrn_reflns_limit_h_min -13
_diffrn_reflns_limit_k_max 21
_diffrn_reflns_limit_k_min -21
_diffrn_reflns_limit_l_max 27
_diffrn_reflns_limit_l_min -27
_diffrn_reflns_number 54888
_diffrn_reflns_point_group_measured_fraction_full 0.999
_diffrn_reflns_point_group_measured_fraction_max 0.982
_diffrn_reflns_theta_full 67.684
_diffrn_reflns_theta_max 74.898
_diffrn_reflns_theta_min 3.832
_diffrn_source 'gradient vaccum rotating-anode X-ray tube'
_diffrn_source_type 'GV1000 (Cu) X-ray Source'
_exptl_absorpt_coefficient_mu 9.149
_exptl_absorpt_correction_T_max 0.609
_exptl_absorpt_correction_T_min 0.193
_exptl_absorpt_correction_type analytical
_exptl_absorpt_process_details
;
CrysAlisPro 1.171.41.90a (Rigaku Oxford Diffraction, 2020)
Analytical numeric absorption correction using a multifaceted crystal
model based on expressions derived by R.C. Clark & J.S. Reid.
(Clark, R. C. & Reid, J. S. (1995). Acta Cryst. A51, 887-897)
Empirical absorption correction using spherical harmonics,
implemented in SCALE3 ABSPACK scaling algorithm.
;
_exptl_crystal_colour 'clear yellow'
_exptl_crystal_colour_lustre clear
_exptl_crystal_colour_primary yellow
_exptl_crystal_density_diffrn 1.973
_exptl_crystal_description rods
_exptl_crystal_F_000 2248
_exptl_crystal_size_max 0.376
_exptl_crystal_size_mid 0.138
_exptl_crystal_size_min 0.067
_refine_diff_density_max 3.643
_refine_diff_density_min -5.026
_refine_diff_density_rms 0.206
_refine_ls_extinction_method none
_refine_ls_goodness_of_fit_ref 1.037
_refine_ls_hydrogen_treatment constr
_refine_ls_matrix_type full
_refine_ls_number_parameters 1297
_refine_ls_number_reflns 15822
_refine_ls_number_restraints 328
_refine_ls_restrained_S_all 1.032
_refine_ls_R_factor_all 0.0775
_refine_ls_R_factor_gt 0.0736
_refine_ls_shift/su_max 0.001
_refine_ls_shift/su_mean 0.000
_refine_ls_structure_factor_coef Fsqd
_refine_ls_weighting_details 'w=1/[\s^2^(Fo^2^)+(0.0942P)^2^+55.6010P] where P=(Fo^2^+2Fc^2^)/3'
_refine_ls_weighting_scheme calc
_refine_ls_wR_factor_gt 0.1915
_refine_ls_wR_factor_ref 0.1950
_reflns_Friedel_coverage 0.000
_reflns_number_gt 14586
_reflns_number_total 15822
_reflns_threshold_expression 'I > 2\s(I)'
_cod_data_source_file d1sc04296c2.cif
_cod_data_source_block cr386_cua_ap_abs_ana
_cod_original_cell_volume 3916.28(15)
_cod_database_code 1564644
_shelx_shelxl_version_number 2018/3
_chemical_oxdiff_formula C54H58AlBBr2F36O8P8Ta2
_shelx_space_group_comment
;
The symmetry employed for this shelxl refinement is uniquely defined
by the following loop, which should always be used as a source of
symmetry information in preference to the above space-group names.
They are only intended as comments.
;
_shelx_estimated_absorpt_t_max 0.579
_shelx_estimated_absorpt_t_min 0.130
_olex2_refinement_description
;
1. Restrained distances
 F13B-C45B = F15B-C45B = F14B-C45B
 1.35 with sigma of 0.02
 C45B-C43B = C46B-C43B = C44B-C43B
 1.55 with sigma of 0.02
 F13A-C45A = F14A-C45A = F15A-C45A
 1.35 with sigma of 0.02
 Br2A-B1A \\sim Br2B-B1B \\sim Br1B-B1B \\sim Br1A-B1A
 with sigma of 0.02
 P1-B1B \\sim P1-B1A \\sim P5-B1B \\sim P5-B1A
 with sigma of 0.02
 F3A-C40A \\sim F1A-C40A \\sim F2A-C40A
 with sigma of 0.02
 F3B-F1B \\sim F1B-F2B \\sim F2B-F3B
 with sigma of 0.02
 F4B-C41B \\sim F5B-C41B \\sim F6B-C41B
 with sigma of 0.02
 C40B-C39 \\sim C41B-C39 \\sim C42B-C39
 with sigma of 0.02
 Al1-O5A \\sim Al1-O5B
 with sigma of 0.02
 F6B-C41B \\sim F8A-C42A
 with sigma of 0.02
 F2B-C40B \\sim F3B-C40B \\sim F1B-C40B
 with sigma of 0.02
2. Uiso/Uaniso restraints and constraints
O6B \\sim C43A \\sim C43B \\sim C46B \\sim C44B \\sim C45B: within 1.7A with
sigma of 0.01 and sigma for terminal atoms of 0.01 within 1.7A
C21 \\sim O4: within 2.3A with sigma of 0.01 and sigma for terminal atoms of
0.01 within 2.3A
Br1B \\sim Br1A \\sim Br2A \\sim Br2B: within 2.2A with sigma of 0.01 and sigma
for terminal atoms of 0.01 within 2.2A
F15B \\sim C45B \\sim F13B \\sim F14B: within 1.7A with sigma of 0.01 and sigma
for terminal atoms of 0.01 within 1.7A
B1A \\sim B1B: within 1.7A with sigma of 0.01 and sigma for terminal atoms of
0.02 within 1.7A
F17B \\sim F18B \\sim C46B \\sim F16B: within 1.7A with sigma of 0.01 and sigma
for terminal atoms of 0.01 within 1.7A
F11B \\sim C44B \\sim F12B \\sim F10B: within 1.7A with sigma of 0.01 and sigma
for terminal atoms of 0.02 within 1.7A
C40B \\sim F2B \\sim F1B \\sim F3B: within 1.7A with sigma of 0.01 and sigma
for terminal atoms of 0.01 within 1.7A
F1A \\sim F9B \\sim F7B \\sim C42B \\sim F8B: within 1.7A with sigma of 0.01
and sigma for terminal atoms of 0.02 within 1.7A
F4B \\sim F5B \\sim C41B \\sim F6B: within 1.7A with sigma of 0.01 and sigma
for terminal atoms of 0.01 within 1.7A
C40B \\sim C39 \\sim C41A \\sim C41B \\sim C42A \\sim C42B \\sim C40A: within
1.7A with sigma of 0.01 and sigma for terminal atoms of 0.02 within 1.7A
O5B \\sim O5A: within 1.7A with sigma of 0.01 and sigma for terminal atoms of
0.02 within 1.7A
C40A \\sim F3A \\sim F1A \\sim F2A: within 1.7A with sigma of 0.01 and sigma
for terminal atoms of 0.02 within 1.7A
3. Others
 Fixed Sof: Br1A(0.94) Br2A(0.94) F8A(0.72) F14A(0.86) F1A(0.72) F16A(0.86)
 F9A(0.72) F15A(0.86) F17A(0.86) F18A(0.86) O5A(0.72) O6A(0.86) F11A(0.86)
 F5A(0.72) F10A(0.86) F12A(0.86) F13A(0.86) F2A(0.72) F6A(0.72) F7A(0.72)
 F3A(0.72) F4A(0.72) C43A(0.86) C46A(0.86) C45A(0.86) C42A(0.72) C44A(0.86)
 C40A(0.72) C41A(0.72) Br1B(0.06) Br2B(0.06) O5B(0.28) C40B(0.28) F3B(0.28)
 F1B(0.28) F2B(0.28) C42B(0.28) F8B(0.28) F9B(0.28) F7B(0.28) C41B(0.28)
 F6B(0.28) F4B(0.28) F5B(0.28) B1A(0.94) B1B(0.06) O6B(0.14) C43B(0.14)
 C44B(0.14) F12B(0.14) F10B(0.14) F11B(0.14) C46B(0.14) F17B(0.14) F18B(0.14)
 F16B(0.14) C45B(0.14) F13B(0.14) F14B(0.14) F15B(0.14)
4.a Aromatic/amide H refined with riding coordinates:
 C24(H24), C5(H5), C7(H7), C26(H26)
4.b Idealised Me refined as rotating group:
 C33(H33A,H33B,H33C), C18(H18A,H18B,H18C), C10(H10A,H10B,H10C), C34(H34A,H34B,
 H34C), C11(H11A,H11B,H11C), C14(H14A,H14B,H14C), C32(H32A,H32B,H32C), C13(H13A,
 H13B,H13C), C17(H17A,H17B,H17C), C19(H19A,H19B,H19C), C9(H9A,H9B,H9C),
 C38(H38A,H38B,H38C), C28(H28A,H28B,H28C), C29(H29A,H29B,H29C), C30(H30A,H30B,
 H30C), C15(H15A,H15B,H15C), C36(H36A,H36B,H36C), C37(H37A,H37B,H37C)
;
_olex2_submission_special_instructions 'No special instructions were received'
_oxdiff_exptl_absorpt_empirical_details
;
Empirical correction (ABSPACK) includes:
- Absorption correction using spherical harmonics
- Frame scaling
;
_oxdiff_exptl_absorpt_empirical_full_max 2.088
_oxdiff_exptl_absorpt_empirical_full_min 0.536

loop_
_space_group_symop_operation_xyz
'x, y, z'
'-x, -y, -z'

loop_
_atom_site_label
_atom_site_type_symbol
_atom_site_fract_x
_atom_site_fract_y
_atom_site_fract_z
_atom_site_U_iso_or_equiv
_atom_site_adp_type
_atom_site_occupancy
_atom_site_site_symmetry_order
_atom_site_calc_flag
_atom_site_refinement_flags_posn
_atom_site_refinement_flags_adp
_atom_site_refinement_flags_occupancy
_atom_site_disorder_assembly
_atom_site_disorder_group
Ta1 Ta 0.18155(3) 0.78029(2) 0.04451(2) 0.02722(12) Uani 1 1 d . . . . .
Ta2 Ta 0.51426(4) 0.88583(2) 0.26644(2) 0.03018(12) Uani 1 1 d . . . A 1
Br1A Br 0.39185(14) 1.05568(8) 0.05581(6) 0.0462(3) Uani 0.94 1 d D U P A 1
Br2A Br 0.16174(12) 1.01137(9) 0.16636(5) 0.0499(3) Uani 0.94 1 d D U P A 1
P1 P 0.1966(2) 0.92429(13) 0.05749(11) 0.0372(5) Uani 1 1 d D . . . .
P5 P 0.4114(2) 0.89151(14) 0.16363(11) 0.0362(5) Uani 1 1 d D . . . .
P4 P 0.2504(3) 0.92228(15) -0.03527(11) 0.0436(6) Uani 1 1 d . . . . .
P6 P 0.6096(2) 0.89720(16) 0.14937(12) 0.0426(5) Uani 1 1 d . . . . .
P2 P 0.0066(2) 0.89348(15) 0.05909(14) 0.0467(6) Uani 1 1 d . . . . .
P3 P 0.0579(3) 0.89199(15) -0.03624(13) 0.0473(6) Uani 1 1 d . . . . .
P8 P 0.4077(3) 0.77263(15) 0.22967(12) 0.0436(5) Uani 1 1 d . . . . .
P7 P 0.6098(3) 0.77616(16) 0.21493(12) 0.0446(6) Uani 1 1 d . . . . .
Al1 Al -0.0119(2) 0.34659(17) 0.34166(12) 0.0340(5) Uani 1 1 d D . . . .
O2 O 0.1158(7) 0.7508(5) 0.1928(3) 0.0489(17) Uani 1 1 d . . . . .
O1 O 0.4766(6) 0.7910(5) 0.0585(3) 0.0438(15) Uani 1 1 d . . . . .
O4 O 0.4909(7) 1.0764(4) 0.1924(3) 0.0477(16) Uani 1 1 d . U . . .
O7 O -0.1589(6) 0.3669(5) 0.3135(3) 0.0453(16) Uani 1 1 d . . . . .
F36 F -0.0677(7) 0.3549(5) 0.1813(3) 0.069(2) Uani 1 1 d . . . . .
O3 O 0.2238(6) 0.8952(5) 0.3146(4) 0.056(2) Uani 1 1 d . . . . .
F35 F 0.0742(8) 0.4285(4) 0.1935(4) 0.072(2) Uani 1 1 d . . . . .
F21 F -0.3344(7) 0.3092(5) 0.2625(4) 0.070(2) Uani 1 1 d . . . . .
F8A F -0.0183(17) 0.6040(13) 0.3329(12) 0.086(7) Uani 0.72 1 d D . P B 1
F14A F -0.1033(8) 0.2888(7) 0.5249(5) 0.070(2) Uani 0.86 1 d D . P C 1
F1A F 0.291(2) 0.4774(13) 0.2876(11) 0.076(5) Uani 0.72 1 d D U P D 1
F16A F 0.1199(10) 0.0930(6) 0.5033(4) 0.080(3) Uani 0.86 1 d . . P C 1
F33 F 0.3040(7) 0.3479(5) 0.2147(4) 0.079(2) Uani 1 1 d . . . . .
F32 F 0.3023(7) 0.2338(6) 0.2825(4) 0.092(3) Uani 1 1 d . . . . .
F9A F 0.0965(13) 0.5763(7) 0.2539(6) 0.071(4) Uani 0.72 1 d . . P B 1
F25 F -0.4231(7) 0.4522(6) 0.3801(4) 0.083(2) Uani 1 1 d . . . . .
C2 C 0.1423(9) 0.7596(6) 0.1406(4) 0.038(2) Uani 1 1 d . . . . .
F15A F 0.0852(8) 0.2358(7) 0.5420(4) 0.073(2) Uani 0.86 1 d D . P C 1
F22 F -0.2783(10) 0.4647(6) 0.2010(4) 0.088(3) Uani 1 1 d . . . . .
F17A F 0.2089(11) 0.1976(8) 0.4436(6) 0.082(3) Uani 0.86 1 d . . P C 1
F18A F 0.1036(11) 0.1271(7) 0.4034(5) 0.078(3) Uani 0.86 1 d . . P C 1
F34 F 0.1063(8) 0.3584(5) 0.1298(3) 0.078(2) Uani 1 1 d . . . . .
O5A O 0.0375(13) 0.4421(6) 0.3374(5) 0.044(3) Uani 0.72 1 d D U P E 1
O8 O 0.0800(7) 0.3025(6) 0.2942(4) 0.061(2) Uani 1 1 d . . . . .
C3 C 0.2615(7) 0.6419(5) 0.0491(4) 0.0286(16) Uani 1 1 d . . . . .
C24 C 0.6780(8) 0.8268(6) 0.3327(4) 0.038(2) Uani 1 1 d . . . . .
H24 H 0.735635 0.788508 0.320936 0.046 Uiso 1 1 calc R U . A 1
F31 F 0.2856(9) 0.2401(7) 0.1858(5) 0.104(3) Uani 1 1 d . . . . .
F29 F -0.0691(8) 0.2064(6) 0.2596(5) 0.091(3) Uani 1 1 d . . . . .
F28 F 0.0466(10) 0.2012(6) 0.1783(5) 0.088(3) Uani 1 1 d . . . . .
F27 F -0.2723(10) 0.3715(7) 0.4221(4) 0.097(3) Uani 1 1 d . . . . .
C5 C 0.1112(8) 0.7066(5) -0.0205(4) 0.0301(16) Uani 1 1 d . . . . .
H5 H 0.071686 0.734605 -0.058114 0.036 Uiso 1 1 calc R U . . .
C20 C 0.3259(10) 0.8932(7) 0.2963(5) 0.045(2) Uani 1 1 d . . . . .
C8 C 0.3675(9) 0.5859(6) 0.0852(5) 0.041(2) Uani 1 1 d . . . . .
O6A O -0.0066(12) 0.2837(9) 0.4159(7) 0.061(4) Uani 0.86 1 d . . P C 1
C6 C 0.0476(7) 0.6777(5) 0.0385(4) 0.0296(17) Uani 1 1 d . . . . .
F30 F 0.1139(10) 0.1439(5) 0.2709(5) 0.101(3) Uani 1 1 d . . . . .
F23 F -0.1653(11) 0.5192(6) 0.2472(5) 0.121(5) Uani 1 1 d . . . . .
F20 F -0.4042(9) 0.3004(7) 0.3569(5) 0.099(3) Uani 1 1 d . . . . .
C22 C 0.5855(9) 0.9468(5) 0.3451(4) 0.0354(19) Uani 1 1 d . . . . .
C31 C 0.8199(9) 0.9461(6) 0.2829(5) 0.041(2) Uani 1 1 d . . . . .
C4 C 0.2428(8) 0.6878(5) -0.0158(4) 0.0281(16) Uani 1 1 d . . . . .
F11A F -0.1405(9) 0.1754(6) 0.3863(4) 0.071(2) Uani 0.86 1 d . . P C 1
F5A F 0.1347(11) 0.4122(7) 0.4635(5) 0.064(3) Uani 0.72 1 d . . P E 1
F10A F -0.1234(11) 0.0895(6) 0.4761(6) 0.084(3) Uani 0.86 1 d . . P C 1
F19 F -0.4800(8) 0.3934(6) 0.2818(6) 0.107(4) Uani 1 1 d . . . . .
C23 C 0.6952(8) 0.9128(6) 0.3145(4) 0.037(2) Uani 1 1 d . . . . .
C7 C 0.1404(8) 0.6380(5) 0.0806(4) 0.0304(17) Uani 1 1 d . . . . .
H7 H 0.124536 0.612302 0.123856 0.036 Uiso 1 1 calc R U . . .
C12 C 0.3304(9) 0.7036(6) -0.0760(4) 0.039(2) Uani 1 1 d . . . . .
C1 C 0.3731(8) 0.7872(6) 0.0541(4) 0.0348(18) Uani 1 1 d . . . . .
F12A F -0.2345(9) 0.1992(7) 0.4688(6) 0.081(3) Uani 0.86 1 d . . P C 1
F13A F -0.0712(10) 0.1597(7) 0.5670(4) 0.083(3) Uani 0.86 1 d D . P C 1
F2A F 0.2704(12) 0.3750(8) 0.3693(5) 0.079(4) Uani 0.72 1 d D U P D 1
F26 F -0.2405(8) 0.4984(7) 0.3692(6) 0.105(4) Uani 1 1 d . . . . .
C21 C 0.4997(9) 1.0114(5) 0.2191(4) 0.0385(19) Uani 1 1 d . U . . .
F6A F -0.0303(12) 0.4853(9) 0.4397(6) 0.080(4) Uani 0.72 1 d . . P E 1
C25 C 0.5666(8) 0.8046(5) 0.3701(4) 0.0355(19) Uani 1 1 d . . . . .
F7A F 0.1896(14) 0.6198(8) 0.3172(7) 0.090(4) Uani 0.72 1 d . . P B 1
C33 C 0.8047(10) 1.0189(6) 0.2238(5) 0.047(2) Uani 1 1 d . . . . .
H33A H 0.774968 1.000016 0.190103 0.070 Uiso 1 1 calc R U . . .
H33B H 0.885669 1.043320 0.210730 0.070 Uiso 1 1 calc R U . . .
H33C H 0.743676 1.059721 0.233168 0.070 Uiso 1 1 calc R U . . .
C18 C -0.1683(9) 0.7360(7) 0.0037(6) 0.050(3) Uani 1 1 d . . . . .
H18A H -0.142202 0.734201 -0.038737 0.076 Uiso 1 1 calc R U . . .
H18B H -0.152179 0.789477 0.008367 0.076 Uiso 1 1 calc R U . . .
H18C H -0.258005 0.726936 0.011279 0.076 Uiso 1 1 calc R U . . .
C26 C 0.5125(9) 0.8796(6) 0.3753(4) 0.039(2) Uani 1 1 d . . . . .
H26 H 0.434409 0.884711 0.396952 0.047 Uiso 1 1 calc R U . A 1
C10 C 0.3665(10) 0.5902(8) 0.1528(5) 0.055(3) Uani 1 1 d . . . . .
H10A H 0.379367 0.646179 0.152868 0.082 Uiso 1 1 calc R U . . .
H10B H 0.433967 0.553662 0.174757 0.082 Uiso 1 1 calc R U . . .
H10C H 0.285636 0.573520 0.174081 0.082 Uiso 1 1 calc R U . . .
F3A F 0.3372(13) 0.4865(12) 0.3740(8) 0.102(5) Uani 0.72 1 d D U P D 1
C16 C -0.0936(8) 0.6692(6) 0.0513(5) 0.039(2) Uani 1 1 d . . . . .
C27 C 0.5568(11) 1.0284(7) 0.3598(5) 0.051(3) Uani 1 1 d . . . . .
C35 C 0.5292(10) 0.7204(6) 0.4091(5) 0.048(2) Uani 1 1 d . . . . .
C34 C 0.8985(9) 0.8790(7) 0.2621(6) 0.052(3) Uani 1 1 d . . . . .
H34A H 0.918088 0.833452 0.298864 0.078 Uiso 1 1 calc R U . . .
H34B H 0.976608 0.901028 0.240610 0.078 Uiso 1 1 calc R U . . .
H34C H 0.850912 0.859800 0.233601 0.078 Uiso 1 1 calc R U . . .
C11 C 0.5040(8) 0.5973(6) 0.0587(5) 0.043(2) Uani 1 1 d . . . . .
H11A H 0.508663 0.597141 0.014752 0.065 Uiso 1 1 calc R U . . .
H11B H 0.558669 0.552667 0.082752 0.065 Uiso 1 1 calc R U . . .
H11C H 0.531182 0.649357 0.061666 0.065 Uiso 1 1 calc R U . . .
F24 F -0.3669(11) 0.5370(6) 0.2576(6) 0.113(4) Uani 1 1 d . . . . .
C14 C 0.4536(9) 0.7423(7) -0.0735(5) 0.044(2) Uani 1 1 d . . . . .
H14A H 0.435894 0.797592 -0.069888 0.066 Uiso 1 1 calc R U . . .
H14B H 0.505091 0.744485 -0.111861 0.066 Uiso 1 1 calc R U . . .
H14C H 0.498961 0.709470 -0.037247 0.066 Uiso 1 1 calc R U . . .
C32 C 0.8925(10) 0.9698(8) 0.3304(5) 0.053(3) Uani 1 1 d . . . . .
H32A H 0.846663 1.014935 0.342500 0.080 Uiso 1 1 calc R U . . .
H32B H 0.975299 0.986953 0.312018 0.080 Uiso 1 1 calc R U . . .
H32C H 0.902509 0.923021 0.367493 0.080 Uiso 1 1 calc R U . . .
C13 C 0.3517(10) 0.6207(7) -0.0896(5) 0.049(2) Uani 1 1 d . . . . .
H13A H 0.397404 0.582583 -0.055694 0.074 Uiso 1 1 calc R U . . .
H13B H 0.400818 0.627382 -0.129194 0.074 Uiso 1 1 calc R U . . .
H13C H 0.270640 0.599293 -0.092640 0.074 Uiso 1 1 calc R U . . .
C17 C -0.1209(9) 0.5860(7) 0.0454(6) 0.051(3) Uani 1 1 d . . . . .
H17A H -0.210715 0.577648 0.053584 0.077 Uiso 1 1 calc R U . . .
H17B H -0.073264 0.543544 0.075803 0.077 Uiso 1 1 calc R U . . .
H17C H -0.096196 0.583153 0.003025 0.077 Uiso 1 1 calc R U . . .
C19 C -0.1330(9) 0.6739(7) 0.1175(5) 0.050(3) Uani 1 1 d . . . . .
H19A H -0.116434 0.727837 0.121064 0.075 Uiso 1 1 calc R U . . .
H19B H -0.084983 0.631976 0.148037 0.075 Uiso 1 1 calc R U . . .
H19C H -0.222669 0.665014 0.125577 0.075 Uiso 1 1 calc R U . . .
C9 C 0.3334(10) 0.5006(6) 0.0851(6) 0.055(3) Uani 1 1 d . . . . .
H9A H 0.248158 0.490653 0.103289 0.082 Uiso 1 1 calc R U . . .
H9B H 0.392541 0.459722 0.109902 0.082 Uiso 1 1 calc R U . . .
H9C H 0.337678 0.496956 0.042024 0.082 Uiso 1 1 calc R U . . .
C38 C 0.3873(10) 0.7156(7) 0.4146(5) 0.053(3) Uani 1 1 d . . . . .
H38A H 0.348788 0.763196 0.426075 0.079 Uiso 1 1 calc R U . . .
H38B H 0.364793 0.665816 0.446921 0.079 Uiso 1 1 calc R U . . .
H38C H 0.356850 0.714608 0.374439 0.079 Uiso 1 1 calc R U . . .
C28 C 0.4161(12) 1.0484(7) 0.3641(6) 0.057(3) Uani 1 1 d . . . . .
H28A H 0.401029 1.101796 0.371867 0.086 Uiso 1 1 calc R U . . .
H28B H 0.377222 1.006736 0.398490 0.086 Uiso 1 1 calc R U . . .
H28C H 0.379633 1.049702 0.324718 0.086 Uiso 1 1 calc R U . . .
C47 C -0.2722(9) 0.4067(6) 0.3105(5) 0.043(2) Uani 1 1 d . . . . .
C29 C 0.6125(13) 1.1048(7) 0.3162(5) 0.056(3) Uani 1 1 d . . . . .
H29A H 0.701742 1.093433 0.307350 0.084 Uiso 1 1 calc R U . . .
H29B H 0.603025 1.148895 0.336301 0.084 Uiso 1 1 calc R U . . .
H29C H 0.568653 1.121268 0.277043 0.084 Uiso 1 1 calc R U . . .
F4A F 0.1415(16) 0.5433(10) 0.4415(6) 0.097(4) Uani 0.72 1 d . . P E 1
C43A C -0.0133(16) 0.2098(12) 0.4572(8) 0.045(3) Uani 0.86 1 d . U P C 1
C30 C 0.6077(14) 1.0153(8) 0.4260(6) 0.063(3) Uani 1 1 d . . . . .
H30A H 0.697367 0.999254 0.425190 0.095 Uiso 1 1 calc R U . . .
H30B H 0.562580 0.972318 0.456491 0.095 Uiso 1 1 calc R U . . .
H30C H 0.595189 1.066117 0.437901 0.095 Uiso 1 1 calc R U . . .
C51 C 0.1089(10) 0.2864(6) 0.2393(5) 0.045(2) Uani 1 1 d . . . . .
C15 C 0.2643(11) 0.7621(7) -0.1315(4) 0.048(2) Uani 1 1 d . . . . .
H15A H 0.192321 0.736150 -0.141041 0.072 Uiso 1 1 calc R U . . .
H15B H 0.322968 0.775288 -0.168074 0.072 Uiso 1 1 calc R U . . .
H15C H 0.235194 0.812158 -0.120912 0.072 Uiso 1 1 calc R U . . .
C54 C 0.0557(12) 0.3568(8) 0.1844(5) 0.055(3) Uani 1 1 d . . . . .
C36 C 0.5773(13) 0.7092(8) 0.4752(6) 0.071(4) Uani 1 1 d . . . . .
H36A H 0.537801 0.663039 0.505111 0.107 Uiso 1 1 calc R U . . .
H36B H 0.556079 0.758842 0.487985 0.107 Uiso 1 1 calc R U . . .
H36C H 0.668522 0.698776 0.474289 0.107 Uiso 1 1 calc R U . . .
C46A C 0.1055(18) 0.1547(13) 0.4523(9) 0.067(5) Uani 0.86 1 d . . P C 1
C45A C -0.0286(12) 0.2238(9) 0.5239(7) 0.070(5) Uani 0.86 1 d D . P C 1
C53 C 0.2529(12) 0.2772(9) 0.2315(6) 0.066(3) Uani 1 1 d . . . . .
C37 C 0.5885(15) 0.6559(7) 0.3813(7) 0.076(4) Uani 1 1 d . . . . .
H37A H 0.565827 0.602069 0.407655 0.114 Uiso 1 1 calc R U . . .
H37B H 0.679897 0.658876 0.378820 0.114 Uiso 1 1 calc R U . . .
H37C H 0.558586 0.664717 0.339208 0.114 Uiso 1 1 calc R U . . .
C48 C -0.3698(12) 0.3485(9) 0.3025(8) 0.070(4) Uani 1 1 d . . . . .
C50 C -0.3100(11) 0.4299(8) 0.3734(7) 0.063(3) Uani 1 1 d . . . . .
C49 C -0.2751(16) 0.4835(10) 0.2541(8) 0.088(5) Uani 1 1 d . . . . .
C42A C 0.0949(16) 0.5724(11) 0.3131(8) 0.059(3) Uani 0.72 1 d D U P B 1
C52 C 0.0490(15) 0.2087(9) 0.2372(7) 0.072(4) Uani 1 1 d . . . . .
C44A C -0.1305(15) 0.1673(11) 0.4466(8) 0.064(4) Uani 0.86 1 d . . P C 1
C40A C 0.2547(16) 0.4555(9) 0.3475(7) 0.062(3) Uani 0.72 1 d D U P D 1
C41A C 0.0887(17) 0.4843(12) 0.4264(9) 0.061(3) Uani 0.72 1 d . U P E 1
Br1B Br 0.330(2) 1.0677(10) 0.0724(9) 0.040(3) Uani 0.06 1 d D U P A 2
Br2B Br 0.1100(18) 0.9725(14) 0.1732(9) 0.049(3) Uani 0.06 1 d D U P A 2
O5B O 0.049(4) 0.4259(16) 0.3621(15) 0.047(5) Uani 0.28 1 d D U P E 2
C39 C 0.1193(11) 0.4858(8) 0.3577(5) 0.053(2) Uani 1 1 d D U . . .
C40B C 0.220(3) 0.4549(16) 0.4067(13) 0.066(3) Uani 0.28 1 d D U P E 2
F3B F 0.174(3) 0.4425(19) 0.4653(14) 0.070(6) Uani 0.28 1 d D U P E 2
F1B F 0.317(3) 0.5031(19) 0.4003(14) 0.070(6) Uani 0.28 1 d D U P E 2
F2B F 0.267(3) 0.3849(19) 0.3978(15) 0.079(6) Uani 0.28 1 d D U P E 2
C42B C 0.198(4) 0.528(3) 0.2984(18) 0.064(4) Uani 0.28 1 d D U P E 2
F8B F 0.074(4) 0.538(3) 0.2575(18) 0.092(9) Uani 0.28 1 d . U P E 2
F9B F 0.275(6) 0.457(3) 0.285(3) 0.053(7) Uani 0.28 1 d . U P E 2
F7B F 0.259(4) 0.597(2) 0.296(2) 0.098(9) Uani 0.28 1 d . U P E 2
C41B C 0.055(3) 0.560(2) 0.3753(16) 0.065(3) Uani 0.28 1 d D U P E 2
F6B F 0.005(6) 0.615(3) 0.323(3) 0.067(6) Uani 0.28 1 d D U P E 2
F4B F 0.137(3) 0.5945(19) 0.4053(15) 0.070(5) Uani 0.28 1 d D U P E 2
F5B F -0.024(3) 0.533(2) 0.4282(16) 0.074(6) Uani 0.28 1 d D U P E 2
B1A B 0.2880(8) 0.9719(6) 0.1126(4) 0.036(2) Uani 0.94 1 d D U P A 1
B1B B 0.2667(16) 0.9633(14) 0.1238(8) 0.036(7) Uani 0.06 1 d D U P A 2
O6B O -0.039(7) 0.269(5) 0.411(4) 0.041(5) Uani 0.14 1 d . U P E 2
C43B C -0.006(9) 0.213(6) 0.466(5) 0.045(4) Uani 0.14 1 d D U P E 2
C44B C -0.097(7) 0.142(5) 0.486(4) 0.044(5) Uani 0.14 1 d D U P E 2
F12B F -0.207(4) 0.168(2) 0.507(2) 0.038(7) Uani 0.14 1 d . U P E 2
F10B F -0.052(4) 0.079(2) 0.530(2) 0.046(8) Uani 0.14 1 d . U P E 2
F11B F -0.107(4) 0.115(3) 0.441(2) 0.045(8) Uani 0.14 1 d . U P E 2
C46B C 0.132(10) 0.180(7) 0.463(5) 0.048(5) Uani 0.14 1 d D U P E 2
F17B F 0.210(5) 0.236(3) 0.432(3) 0.046(7) Uani 0.14 1 d . U P E 2
F18B F 0.136(5) 0.117(3) 0.434(3) 0.051(7) Uani 0.14 1 d . U P E 2
F16B F 0.183(4) 0.151(3) 0.520(2) 0.051(7) Uani 0.14 1 d . U P E 2
C45B C -0.019(4) 0.258(3) 0.516(2) 0.047(5) Uani 0.14 1 d D U P E 2
F13B F 0.087(3) 0.297(3) 0.5130(18) 0.042(6) Uani 0.14 1 d D U P E 2
F14B F -0.015(4) 0.215(3) 0.5769(18) 0.051(7) Uani 0.14 1 d D U P E 2
F15B F -0.101(4) 0.319(3) 0.489(2) 0.049(7) Uani 0.14 1 d D U P E 2

loop_
_atom_site_aniso_label
_atom_site_aniso_U_11
_atom_site_aniso_U_22
_atom_site_aniso_U_33
_atom_site_aniso_U_23
_atom_site_aniso_U_13
_atom_site_aniso_U_12
Ta1 0.0276(2) 0.02070(19) 0.0293(2) -0.00027(14) -0.00667(14) 0.00201(14)
Ta2 0.0284(2) 0.0280(2) 0.0309(2) -0.00361(15) -0.00374(14) 0.00242(14)
Br1A 0.0464(7) 0.0463(7) 0.0401(6) -0.0007(5) -0.0008(5) -0.0139(5)
Br2A 0.0415(6) 0.0592(8) 0.0423(6) -0.0083(5) -0.0003(5) 0.0157(6)
P1 0.0408(12) 0.0248(10) 0.0428(12) -0.0030(9) -0.0133(9) 0.0018(9)
P5 0.0397(12) 0.0318(11) 0.0362(11) -0.0076(9) -0.0083(9) 0.0031(9)
P4 0.0592(15) 0.0313(12) 0.0355(11) 0.0031(9) -0.0145(11) -0.0118(11)
P6 0.0408(13) 0.0442(13) 0.0384(12) -0.0067(10) -0.0001(10) 0.0052(10)
P2 0.0395(13) 0.0287(11) 0.0701(17) -0.0107(11) -0.0189(12) 0.0106(10)
P3 0.0571(15) 0.0260(11) 0.0547(15) 0.0002(10) -0.0294(12) 0.0021(10)
P8 0.0525(14) 0.0321(12) 0.0438(13) -0.0063(10) -0.0079(11) 0.0004(10)
P7 0.0498(14) 0.0368(13) 0.0447(13) -0.0102(10) -0.0046(11) 0.0107(11)
Al1 0.0314(12) 0.0345(13) 0.0357(13) -0.0101(10) -0.0069(10) 0.0064(10)
O2 0.058(4) 0.048(4) 0.034(3) -0.005(3) 0.003(3) 0.004(3)
O1 0.035(4) 0.056(4) 0.045(4) -0.021(3) -0.003(3) -0.005(3)
O4 0.055(4) 0.039(4) 0.049(4) -0.009(3) -0.017(3) 0.000(3)
O7 0.033(3) 0.051(4) 0.047(4) -0.009(3) -0.008(3) 0.017(3)
F36 0.057(4) 0.088(6) 0.064(4) -0.021(4) -0.022(3) 0.005(4)
O3 0.030(4) 0.077(6) 0.052(4) -0.007(4) -0.002(3) 0.005(3)
F35 0.078(5) 0.044(4) 0.084(5) 0.000(3) -0.027(4) 0.001(3)
F21 0.067(4) 0.076(5) 0.081(5) -0.046(4) -0.009(4) -0.004(4)
F8A 0.080(13) 0.061(10) 0.104(14) -0.011(8) 0.001(9) 0.030(10)
F14A 0.056(5) 0.098(7) 0.063(5) -0.036(5) 0.005(4) -0.005(5)
F1A 0.059(9) 0.086(12) 0.062(6) 0.005(8) 0.012(6) 0.013(8)
F16A 0.092(7) 0.058(5) 0.070(5) 0.012(4) -0.024(5) 0.017(5)
F33 0.053(4) 0.085(6) 0.083(5) 0.005(4) -0.002(4) -0.014(4)
F32 0.053(4) 0.113(7) 0.077(5) 0.016(5) -0.006(4) 0.029(4)
F9A 0.091(8) 0.047(6) 0.059(6) 0.016(5) -0.008(5) -0.025(6)
F25 0.057(4) 0.093(6) 0.101(6) -0.039(5) 0.007(4) 0.017(4)
C2 0.034(4) 0.035(5) 0.038(5) -0.002(4) 0.003(4) 0.006(4)
F15A 0.066(5) 0.094(7) 0.063(5) -0.024(5) -0.021(4) -0.004(5)
F22 0.108(7) 0.091(6) 0.059(5) -0.010(4) -0.009(5) 0.004(5)
F17A 0.052(6) 0.090(8) 0.096(8) -0.014(7) 0.001(5) 0.000(7)
F18A 0.091(7) 0.074(6) 0.066(6) -0.021(5) 0.000(5) 0.021(5)
F34 0.094(6) 0.089(6) 0.044(4) -0.008(4) 0.005(4) -0.006(5)
O5A 0.054(5) 0.042(6) 0.033(6) -0.002(4) -0.020(5) -0.006(5)
O8 0.049(4) 0.088(6) 0.044(4) -0.023(4) 0.002(3) 0.021(4)
C3 0.023(4) 0.019(4) 0.039(4) -0.004(3) -0.001(3) 0.004(3)
C24 0.028(4) 0.033(5) 0.040(5) 0.009(4) -0.008(3) 0.015(3)
F31 0.086(6) 0.125(8) 0.105(7) -0.051(6) 0.038(5) 0.015(6)
F29 0.067(5) 0.088(6) 0.112(7) -0.019(5) 0.004(5) -0.018(5)
F28 0.105(7) 0.071(5) 0.101(7) -0.044(5) -0.004(5) 0.000(5)
F27 0.116(8) 0.114(8) 0.058(5) -0.027(5) -0.005(5) 0.032(6)
C5 0.032(4) 0.027(4) 0.034(4) -0.012(3) -0.010(3) -0.002(3)
C20 0.040(5) 0.052(6) 0.039(5) -0.006(4) -0.013(4) 0.007(4)
C8 0.033(5) 0.034(5) 0.046(5) 0.000(4) -0.001(4) 0.008(4)
O6A 0.060(8) 0.060(8) 0.051(6) 0.009(5) -0.018(5) -0.002(5)
C6 0.022(4) 0.023(4) 0.041(4) -0.003(3) -0.011(3) -0.003(3)
F30 0.117(8) 0.052(5) 0.117(8) 0.001(5) -0.002(6) 0.015(5)
F23 0.133(9) 0.070(6) 0.134(9) 0.037(6) -0.068(7) -0.046(6)
F20 0.089(6) 0.102(7) 0.110(7) -0.033(6) 0.034(6) -0.042(6)
C22 0.047(5) 0.029(4) 0.030(4) -0.006(3) -0.011(4) -0.003(4)
C31 0.036(5) 0.037(5) 0.048(5) -0.007(4) -0.009(4) -0.004(4)
C4 0.034(4) 0.017(3) 0.035(4) -0.010(3) -0.003(3) -0.005(3)
F11A 0.087(6) 0.066(5) 0.057(5) -0.007(4) -0.022(4) -0.005(5)
F5A 0.073(7) 0.076(8) 0.044(5) -0.012(5) -0.012(5) -0.027(6)
F10A 0.110(9) 0.051(6) 0.080(7) 0.006(5) -0.015(6) -0.017(5)
F19 0.062(5) 0.088(7) 0.187(11) -0.057(7) -0.053(6) 0.017(5)
C23 0.025(4) 0.036(5) 0.045(5) -0.001(4) -0.013(4) -0.006(3)
C7 0.027(4) 0.022(4) 0.037(4) -0.002(3) 0.000(3) 0.006(3)
C12 0.041(5) 0.037(5) 0.036(4) -0.007(4) -0.001(4) -0.001(4)
C1 0.032(5) 0.038(5) 0.031(4) -0.004(3) -0.001(3) 0.002(4)
F12A 0.052(5) 0.096(8) 0.104(8) -0.039(7) -0.013(5) -0.004(5)
F13A 0.084(7) 0.107(8) 0.045(4) 0.003(5) 0.005(4) -0.018(6)
F2A 0.072(7) 0.089(8) 0.056(6) 0.001(6) 0.002(6) 0.035(6)
F26 0.055(5) 0.111(8) 0.186(11) -0.104(8) -0.005(6) 0.002(5)
C21 0.050(5) 0.017(4) 0.043(4) -0.001(3) -0.009(4) 0.010(3)
F6A 0.073(7) 0.088(9) 0.072(7) -0.021(7) 0.020(6) 0.010(7)
C25 0.031(4) 0.029(4) 0.038(4) 0.004(3) -0.002(3) -0.003(3)
F7A 0.089(9) 0.060(7) 0.114(11) -0.005(7) 0.000(8) -0.034(7)
C33 0.040(5) 0.040(5) 0.050(5) 0.006(4) -0.002(4) -0.017(4)
C18 0.027(4) 0.041(5) 0.076(7) -0.005(5) -0.013(5) 0.005(4)
C26 0.041(5) 0.047(5) 0.024(4) -0.002(4) -0.003(3) 0.006(4)
C10 0.042(5) 0.066(7) 0.040(5) 0.005(5) -0.006(4) 0.023(5)
F3A 0.057(7) 0.140(12) 0.123(11) -0.060(9) -0.014(7) -0.004(7)
C16 0.022(4) 0.041(5) 0.048(5) -0.005(4) 0.000(3) 0.003(3)
C27 0.060(7) 0.050(6) 0.039(5) -0.006(4) -0.010(5) 0.000(5)
C35 0.050(6) 0.036(5) 0.043(5) 0.015(4) -0.002(4) -0.009(4)
C34 0.032(5) 0.046(6) 0.069(7) -0.003(5) 0.008(5) 0.000(4)
C11 0.030(4) 0.039(5) 0.056(6) -0.007(4) -0.005(4) 0.008(4)
F24 0.121(8) 0.069(6) 0.144(9) -0.021(6) -0.062(7) 0.042(6)
C14 0.039(5) 0.053(6) 0.041(5) -0.014(4) 0.005(4) -0.014(4)
C32 0.035(5) 0.061(7) 0.059(6) -0.003(5) -0.016(5) -0.017(5)
C13 0.048(6) 0.051(6) 0.052(6) -0.022(5) -0.003(5) 0.009(5)
C17 0.030(5) 0.044(6) 0.083(8) -0.019(5) -0.006(5) -0.014(4)
C19 0.029(5) 0.061(7) 0.055(6) -0.012(5) 0.009(4) -0.001(4)
C9 0.041(5) 0.027(5) 0.087(8) -0.004(5) 0.000(5) 0.003(4)
C38 0.043(5) 0.050(6) 0.055(6) 0.006(5) 0.003(5) -0.017(5)
C28 0.070(7) 0.048(6) 0.057(6) -0.027(5) 0.003(5) 0.022(5)
C47 0.031(5) 0.043(5) 0.055(6) -0.013(4) -0.012(4) 0.005(4)
C29 0.079(8) 0.034(5) 0.053(6) -0.012(5) -0.011(6) 0.002(5)
F4A 0.138(13) 0.088(10) 0.074(8) -0.033(7) -0.015(8) -0.013(9)
C43A 0.042(5) 0.043(5) 0.041(6) 0.003(4) -0.008(5) 0.007(4)
C30 0.086(9) 0.058(7) 0.048(6) -0.016(5) -0.012(6) -0.001(6)
C51 0.049(6) 0.041(5) 0.042(5) -0.010(4) -0.006(4) 0.010(4)
C15 0.053(6) 0.054(6) 0.032(5) -0.007(4) 0.001(4) -0.001(5)
C54 0.058(7) 0.067(8) 0.042(6) -0.013(5) -0.008(5) -0.012(6)
C36 0.072(8) 0.062(8) 0.059(7) 0.026(6) -0.025(6) -0.028(6)
C46A 0.062(11) 0.067(13) 0.053(10) 0.010(8) 0.002(7) 0.007(8)
C45A 0.049(8) 0.106(14) 0.062(10) -0.032(10) -0.022(7) 0.008(9)
C53 0.054(7) 0.064(8) 0.069(8) -0.010(6) 0.019(6) 0.008(6)
C37 0.092(10) 0.029(5) 0.090(10) 0.000(6) 0.032(8) 0.002(6)
C48 0.052(7) 0.068(8) 0.102(11) -0.037(8) -0.009(7) -0.024(6)
C50 0.043(6) 0.056(7) 0.097(10) -0.031(7) -0.022(6) -0.001(5)
C49 0.090(11) 0.065(9) 0.097(12) 0.006(8) -0.054(9) 0.006(8)
C42A 0.057(6) 0.058(6) 0.065(6) -0.019(5) -0.007(5) -0.005(5)
C52 0.079(9) 0.056(8) 0.076(9) -0.017(7) 0.004(7) 0.008(7)
C44A 0.059(9) 0.058(9) 0.075(11) -0.017(8) -0.018(7) 0.000(7)
C40A 0.051(5) 0.073(6) 0.061(5) -0.017(5) -0.009(5) 0.003(5)
C41A 0.058(6) 0.068(6) 0.062(6) -0.025(5) -0.009(5) 0.004(5)
Br1B 0.044(7) 0.030(6) 0.044(7) -0.001(6) -0.008(6) -0.013(6)
Br2B 0.045(7) 0.051(8) 0.049(7) -0.012(6) -0.031(6) 0.021(6)
O5B 0.055(9) 0.045(10) 0.044(12) -0.013(9) -0.009(11) -0.005(9)
C39 0.049(4) 0.057(5) 0.057(4) -0.024(4) -0.008(4) -0.001(4)
C40B 0.057(6) 0.075(6) 0.066(6) -0.019(6) -0.012(6) 0.008(6)
F3B 0.059(10) 0.082(11) 0.066(10) -0.016(10) -0.012(9) 0.009(9)
F1B 0.050(10) 0.085(11) 0.076(10) -0.024(10) -0.023(9) 0.002(9)
F2B 0.073(10) 0.080(11) 0.070(11) -0.007(10) -0.012(10) 0.034(9)
C42B 0.059(6) 0.067(7) 0.065(6) -0.015(6) -0.006(6) -0.003(6)
F8B 0.102(17) 0.094(18) 0.062(14) 0.005(16) -0.032(14) 0.021(16)
F9B 0.046(12) 0.049(13) 0.059(11) -0.011(10) 0.015(9) -0.012(10)
F7B 0.093(17) 0.077(16) 0.109(17) 0.002(15) 0.002(15) -0.035(14)
C41B 0.066(6) 0.066(6) 0.071(6) -0.030(6) -0.004(6) -0.006(6)
F6B 0.072(11) 0.063(11) 0.073(11) -0.028(10) 0.005(10) -0.009(10)
F4B 0.078(10) 0.068(10) 0.085(10) -0.048(8) -0.008(9) -0.023(9)
F5B 0.074(10) 0.078(11) 0.076(10) -0.035(10) 0.008(9) -0.001(10)
B1A 0.038(5) 0.027(5) 0.036(5) 0.000(4) 0.000(4) 0.003(4)
B1B 0.038(12) 0.027(11) 0.035(11) 0.001(11) 0.000(11) 0.001(11)
O6B 0.036(9) 0.040(9) 0.037(9) 0.001(8) -0.001(8) 0.010(8)
C43B 0.040(7) 0.043(7) 0.042(7) 0.003(6) -0.004(6) 0.007(6)
C44B 0.041(8) 0.041(8) 0.043(8) 0.001(7) -0.007(7) 0.003(7)
F12B 0.033(15) 0.037(15) 0.046(15) -0.013(13) -0.009(13) -0.001(13)
F10B 0.051(16) 0.028(14) 0.052(16) 0.000(13) -0.001(14) -0.012(13)
F11B 0.046(16) 0.041(17) 0.045(16) -0.005(16) -0.011(15) 0.002(15)
C46B 0.041(8) 0.045(8) 0.045(8) 0.003(7) -0.004(7) 0.011(7)
F17B 0.036(11) 0.045(12) 0.046(12) 0.001(11) -0.004(10) 0.012(12)
F18B 0.044(12) 0.048(12) 0.050(12) -0.001(12) -0.002(11) 0.016(11)
F16B 0.043(11) 0.046(12) 0.048(11) 0.007(11) -0.004(10) 0.016(11)
C45B 0.041(9) 0.044(9) 0.044(9) 0.005(9) -0.002(8) 0.001(8)
F13B 0.031(11) 0.046(12) 0.039(12) 0.008(11) -0.005(10) -0.012(10)
F14B 0.047(12) 0.046(12) 0.046(12) 0.005(11) 0.004(11) 0.001(11)
F15B 0.047(12) 0.042(12) 0.048(12) 0.003(11) -0.006(12) 0.004(11)

loop_
_atom_type_symbol
_atom_type_description
_atom_type_scat_dispersion_real
_atom_type_scat_dispersion_imag
_atom_type_scat_source
C C 0.0181 0.0091 'International Tables Vol C Tables 4.2.6.8 and 6.1.1.4'
H H 0.0000 0.0000 'International Tables Vol C Tables 4.2.6.8 and 6.1.1.4'
Al Al 0.2130 0.2455 'International Tables Vol C Tables 4.2.6.8 and 6.1.1.4'
B B 0.0090 0.0039 'International Tables Vol C Tables 4.2.6.8 and 6.1.1.4'
Br Br -0.6763 1.2805 'International Tables Vol C Tables 4.2.6.8 and 6.1.1.4'
F F 0.0727 0.0534 'International Tables Vol C Tables 4.2.6.8 and 6.1.1.4'
O O 0.0492 0.0322 'International Tables Vol C Tables 4.2.6.8 and 6.1.1.4'
P P 0.2955 0.4335 'International Tables Vol C Tables 4.2.6.8 and 6.1.1.4'
Ta Ta -5.7959 5.2718 'International Tables Vol C Tables 4.2.6.8 and 6.1.1.4'

loop_
_exptl_crystal_face_index_h
_exptl_crystal_face_index_k
_exptl_crystal_face_index_l
_exptl_crystal_face_perp_dist
0 11 4 0.0757
-4 8 -2 0.0992
-6 -3 -8 0.1699
-1 -11 -5 0.0785
1 -11 -3 0.0602
4 -7 3 0.1206
6 -3 6 0.1369
0 -1 -14 0.0335
0 1 14 0.0335
-1 1 14 0.0323
-7 -3 -1 0.1900
-1 -1 -14 0.0465
4 1 -11 0.0988
0 -4 -14 0.0474
-3 7 11 0.0846
0 7 13 0.0583
1 -7 -13 0.0559
-1 -7 -13 0.0597
-4 9 2 0.0988
-3 7 -6 0.0898
-2 -11 0 0.0852
1 -10 3 0.0611
-2 4 -11 0.0674
1 -5 10 0.0532
-1 1 -13 0.0479
6 -3 -2 0.1495
0 10 -3 0.0690
5 8 4 0.1681

loop_
_geom_angle_atom_site_label_1
_geom_angle_atom_site_label_2
_geom_angle_atom_site_label_3
_geom_angle
_geom_angle_site_symmetry_1
_geom_angle_site_symmetry_3
_geom_angle_publ_flag
P1 Ta1 P4 47.40(8) . . ?
P1 Ta1 P2 47.81(8) . . ?
P2 Ta1 P4 73.72(9) . . ?
P3 Ta1 P1 66.82(8) . . ?
P3 Ta1 P4 48.42(9) . . ?
P3 Ta1 P2 48.78(10) . . ?
C2 Ta1 P1 78.2(3) . . ?
C2 Ta1 P4 125.4(3) . . ?
C2 Ta1 P2 72.6(2) . . ?
C2 Ta1 P3 121.2(3) . . ?
C2 Ta1 C3 96.8(3) . . ?
C2 Ta1 C5 127.2(4) . . ?
C2 Ta1 C6 92.7(4) . . ?
C2 Ta1 C4 131.0(3) . . ?
C2 Ta1 C7 76.2(3) . . ?
C3 Ta1 P1 154.1(2) . . ?
C3 Ta1 P4 128.8(2) . . ?
C3 Ta1 P2 154.8(2) . . ?
C3 Ta1 P3 133.7(2) . . ?
C5 Ta1 P1 144.4(2) . . ?
C5 Ta1 P4 104.5(2) . . ?
C5 Ta1 P2 110.5(2) . . ?
C5 Ta1 P3 77.9(2) . . ?
C5 Ta1 C3 57.3(3) . . ?
C5 Ta1 C6 34.6(3) . . ?
C5 Ta1 C4 34.9(3) . . ?
C5 Ta1 C7 56.5(3) . . ?
C6 Ta1 P1 146.8(2) . . ?
C6 Ta1 P4 134.2(2) . . ?
C6 Ta1 P2 99.0(2) . . ?
C6 Ta1 P3 92.27(19) . . ?
C6 Ta1 C3 57.9(3) . . ?
C6 Ta1 C4 58.6(3) . . ?
C6 Ta1 C7 34.3(3) . . ?
C4 Ta1 P1 147.1(2) . . ?
C4 Ta1 P4 100.9(2) . . ?
C4 Ta1 P2 143.8(2) . . ?
C4 Ta1 P3 100.5(2) . . ?
C4 Ta1 C3 35.0(3) . . ?
C4 Ta1 C7 57.6(3) . . ?
C7 Ta1 P1 154.4(2) . . ?
C7 Ta1 P4 158.2(2) . . ?
C7 Ta1 P2 120.6(2) . . ?
C7 Ta1 P3 126.5(2) . . ?
C7 Ta1 C3 34.3(3) . . ?
C1 Ta1 P1 76.7(3) . . ?
C1 Ta1 P4 73.1(2) . . ?
C1 Ta1 P2 124.0(3) . . ?
C1 Ta1 P3 121.4(2) . . ?
C1 Ta1 C2 92.2(4) . . ?
C1 Ta1 C3 78.2(3) . . ?
C1 Ta1 C5 120.7(3) . . ?
C1 Ta1 C6 136.1(3) . . ?
C1 Ta1 C4 86.2(3) . . ?
C1 Ta1 C7 106.2(3) . . ?
P5 Ta2 P6 47.42(8) . . ?
P5 Ta2 P8 48.29(8) . . ?
P5 Ta2 P7 66.98(8) . . ?
P8 Ta2 P6 73.87(9) . . ?
P7 Ta2 P6 48.34(8) . . ?
P7 Ta2 P8 48.73(9) . . ?
C24 Ta2 P5 145.4(3) . . ?
C24 Ta2 P6 105.5(2) . . ?
C24 Ta2 P8 110.6(3) . . ?
C24 Ta2 P7 78.7(3) . . ?
C24 Ta2 C22 56.9(3) . . ?
C24 Ta2 C23 35.1(3) . . ?
C24 Ta2 C25 34.6(3) . . ?
C24 Ta2 C26 55.6(3) . . ?
C20 Ta2 P5 80.8(3) . . ?
C20 Ta2 P6 127.8(3) . . ?
C20 Ta2 P8 75.1(3) . . ?
C20 Ta2 P7 123.6(3) . . ?
C20 Ta2 C24 124.4(3) . . ?
C20 Ta2 C22 93.5(4) . . ?
C20 Ta2 C23 128.1(4) . . ?
C20 Ta2 C21 89.0(4) . . ?
C20 Ta2 C25 90.2(3) . . ?
C20 Ta2 C26 73.7(4) . . ?
C22 Ta2 P5 153.8(2) . . ?
C22 Ta2 P6 129.3(2) . . ?
C22 Ta2 P8 154.3(2) . . ?
C22 Ta2 P7 134.2(2) . . ?
C23 Ta2 P5 147.0(2) . . ?
C23 Ta2 P6 100.9(2) . . ?
C23 Ta2 P8 143.9(2) . . ?
C23 Ta2 P7 100.7(3) . . ?
C23 Ta2 C22 35.4(3) . . ?
C23 Ta2 C25 59.3(3) . . ?
C21 Ta2 P5 76.3(3) . . ?
C21 Ta2 P6 75.2(3) . . ?
C21 Ta2 P8 123.7(3) . . ?
C21 Ta2 P7 123.5(3) . . ?
C21 Ta2 C24 122.4(4) . . ?
C21 Ta2 C22 78.1(3) . . ?
C21 Ta2 C23 87.4(3) . . ?
C21 Ta2 C25 135.7(4) . . ?
C21 Ta2 C26 104.7(4) . . ?
C25 Ta2 P5 146.9(2) . . ?
C25 Ta2 P6 135.0(2) . . ?
C25 Ta2 P8 98.6(2) . . ?
C25 Ta2 P7 92.9(2) . . ?
C25 Ta2 C22 57.8(3) . . ?
C26 Ta2 P5 154.4(2) . . ?
C26 Ta2 P6 158.1(2) . . ?
C26 Ta2 P8 120.7(3) . . ?
C26 Ta2 P7 126.8(2) . . ?
C26 Ta2 C22 33.8(3) . . ?
C26 Ta2 C23 57.5(3) . . ?
C26 Ta2 C25 33.9(3) . . ?
P4 P1 Ta1 68.92(9) . . ?
P4 P1 P2 98.27(15) . . ?
P2 P1 Ta1 68.26(9) . . ?
B1A P1 Ta1 135.5(3) . . ?
B1A P1 P4 127.3(3) . . ?
B1A P1 P2 132.4(3) . . ?
B1B P1 Ta1 132.3(6) . . ?
B1B P1 P4 136.8(6) . . ?
B1B P1 P2 123.7(6) . . ?
P6 P5 Ta2 69.17(9) . . ?
P6 P5 P8 97.86(13) . . ?
P8 P5 Ta2 67.76(9) . . ?
B1A P5 Ta2 131.7(3) . . ?
B1A P5 P6 124.3(3) . . ?
B1A P5 P8 136.9(3) . . ?
B1B P5 P6 133.7(6) . . ?
B1B P5 P8 128.1(6) . . ?
P1 P4 Ta1 63.68(9) . . ?
P1 P4 P3 83.11(15) . . ?
P3 P4 Ta1 63.07(9) . . ?
P5 P6 Ta2 63.41(9) . . ?
P5 P6 P7 83.29(13) . . ?
P7 P6 Ta2 63.19(9) . . ?
P1 P2 Ta1 63.93(9) . . ?
P1 P2 P3 82.73(15) . . ?
P3 P2 Ta1 63.33(10) . . ?
P4 P3 Ta1 68.52(9) . . ?
P4 P3 P2 95.90(14) . . ?
P2 P3 Ta1 67.89(9) . . ?
P5 P8 Ta2 63.95(9) . . ?
P5 P8 P7 82.87(13) . . ?
P7 P8 Ta2 63.93(10) . . ?
P6 P7 Ta2 68.47(10) . . ?
P8 P7 Ta2 67.34(10) . . ?
P8 P7 P6 95.97(13) . . ?
O7 Al1 O5A 103.4(5) . . ?
O7 Al1 O5B 115.0(13) . . ?
O7 Al1 O6B 102(2) . . ?
O8 Al1 O7 108.8(4) . . ?
O8 Al1 O5A 111.0(6) . . ?
O8 Al1 O6A 108.0(6) . . ?
O8 Al1 O5B 117.1(14) . . ?
O8 Al1 O6B 106(3) . . ?
O6A Al1 O7 114.3(5) . . ?
O6A Al1 O5A 111.1(6) . . ?
O5B Al1 O6B 107(3) . . ?
C47 O7 Al1 151.0(7) . . ?
O2 C2 Ta1 176.7(8) . . ?
C39 O5A Al1 146.7(9) . . ?
C51 O8 Al1 152.6(7) . . ?
C8 C3 Ta1 132.8(6) . . ?
C4 C3 Ta1 70.6(4) . . ?
C4 C3 C8 135.9(7) . . ?
C7 C3 Ta1 71.4(4) . . ?
C7 C3 C8 116.4(7) . . ?
C7 C3 C4 106.2(7) . . ?
Ta2 C24 H24 118.3 . . ?
C23 C24 Ta2 74.7(4) . . ?
C23 C24 H24 123.3 . . ?
C25 C24 Ta2 75.2(5) . . ?
C25 C24 H24 123.3 . . ?
C25 C24 C23 113.5(8) . . ?
Ta1 C5 H5 120.1 . . ?
C6 C5 Ta1 73.4(5) . . ?
C6 C5 H5 124.6 . . ?
C6 C5 C4 110.7(7) . . ?
C4 C5 Ta1 73.5(4) . . ?
C4 C5 H5 124.6 . . ?
O3 C20 Ta2 177.6(9) . . ?
C10 C8 C3 111.2(8) . . ?
C10 C8 C11 106.5(9) . . ?
C10 C8 C9 109.4(9) . . ?
C11 C8 C3 118.8(8) . . ?
C9 C8 C3 103.2(8) . . ?
C9 C8 C11 107.5(8) . . ?
C43A O6A Al1 151.3(13) . . ?
C5 C6 Ta1 72.0(4) . . ?
C5 C6 C16 126.9(7) . . ?
C7 C6 Ta1 73.6(5) . . ?
C7 C6 C5 106.0(7) . . ?
C7 C6 C16 125.1(8) . . ?
C16 C6 Ta1 131.9(6) . . ?
C23 C22 Ta2 70.0(5) . . ?
C23 C22 C27 133.3(9) . . ?
C26 C22 Ta2 70.4(5) . . ?
C26 C22 C23 105.7(8) . . ?
C26 C22 C27 119.6(9) . . ?
C27 C22 Ta2 134.2(6) . . ?
C23 C31 C33 113.9(8) . . ?
C23 C31 C34 109.7(8) . . ?
C34 C31 C33 106.5(9) . . ?
C32 C31 C23 108.5(8) . . ?
C32 C31 C33 110.1(9) . . ?
C32 C31 C34 107.9(9) . . ?
C3 C4 Ta1 74.3(4) . . ?
C3 C4 C12 132.6(7) . . ?
C5 C4 Ta1 71.6(5) . . ?
C5 C4 C3 106.3(7) . . ?
C5 C4 C12 120.0(7) . . ?
C12 C4 Ta1 127.5(5) . . ?
C24 C23 Ta2 70.2(5) . . ?
C24 C23 C22 103.9(7) . . ?
C24 C23 C31 120.3(8) . . ?
C22 C23 Ta2 74.5(5) . . ?
C22 C23 C31 134.5(9) . . ?
C31 C23 Ta2 128.4(7) . . ?
Ta1 C7 H7 120.5 . . ?
C3 C7 Ta1 74.3(5) . . ?
C3 C7 H7 124.7 . . ?
C6 C7 Ta1 72.2(5) . . ?
C6 C7 C3 110.7(7) . . ?
C6 C7 H7 124.7 . . ?
C14 C12 C4 116.1(8) . . ?
C14 C12 C13 112.1(9) . . ?
C14 C12 C15 105.0(8) . . ?
C13 C12 C4 105.3(8) . . ?
C15 C12 C4 110.5(8) . . ?
C15 C12 C13 107.6(8) . . ?
O1 C1 Ta1 179.1(8) . . ?
O4 C21 Ta2 177.3(9) . . ?
C24 C25 Ta2 70.2(5) . . ?
C24 C25 C35 128.9(9) . . ?
C26 C25 Ta2 72.5(5) . . ?
C26 C25 C24 103.2(8) . . ?
C26 C25 C35 126.2(9) . . ?
C35 C25 Ta2 131.9(7) . . ?
C31 C33 H33A 109.5 . . ?
C31 C33 H33B 109.5 . . ?
C31 C33 H33C 109.5 . . ?
H33A C33 H33B 109.5 . . ?
H33A C33 H33C 109.5 . . ?
H33B C33 H33C 109.5 . . ?
H18A C18 H18B 109.5 . . ?
H18A C18 H18C 109.5 . . ?
H18B C18 H18C 109.5 . . ?
C16 C18 H18A 109.5 . . ?
C16 C18 H18B 109.5 . . ?
C16 C18 H18C 109.5 . . ?
Ta2 C26 H26 118.9 . . ?
C22 C26 Ta2 75.8(5) . . ?
C22 C26 H26 123.2 . . ?
C25 C26 Ta2 73.5(5) . . ?
C25 C26 C22 113.6(8) . . ?
C25 C26 H26 123.2 . . ?
C8 C10 H10A 109.5 . . ?
C8 C10 H10B 109.5 . . ?
C8 C10 H10C 109.5 . . ?
H10A C10 H10B 109.5 . . ?
H10A C10 H10C 109.5 . . ?
H10B C10 H10C 109.5 . . ?
C6 C16 C18 111.3(8) . . ?
C6 C16 C19 110.9(8) . . ?
C17 C16 C6 106.6(7) . . ?
C17 C16 C18 109.6(9) . . ?
C17 C16 C19 109.5(9) . . ?
C19 C16 C18 109.0(8) . . ?
C22 C27 C30 105.0(9) . . ?
C28 C27 C22 111.5(10) . . ?
C28 C27 C29 105.6(10) . . ?
C28 C27 C30 107.7(10) . . ?
C29 C27 C22 118.8(9) . . ?
C29 C27 C30 107.8(10) . . ?
C25 C35 C36 105.8(9) . . ?
C38 C35 C25 111.0(8) . . ?
C38 C35 C36 108.6(10) . . ?
C37 C35 C25 110.4(9) . . ?
C37 C35 C38 110.2(11) . . ?
C37 C35 C36 110.6(11) . . ?
C31 C34 H34A 109.5 . . ?
C31 C34 H34B 109.5 . . ?
C31 C34 H34C 109.5 . . ?
H34A C34 H34B 109.5 . . ?
H34A C34 H34C 109.5 . . ?
H34B C34 H34C 109.5 . . ?
C8 C11 H11A 109.5 . . ?
C8 C11 H11B 109.5 . . ?
C8 C11 H11C 109.5 . . ?
H11A C11 H11B 109.5 . . ?
H11A C11 H11C 109.5 . . ?
H11B C11 H11C 109.5 . . ?
C12 C14 H14A 109.5 . . ?
C12 C14 H14B 109.5 . . ?
C12 C14 H14C 109.5 . . ?
H14A C14 H14B 109.5 . . ?
H14A C14 H14C 109.5 . . ?
H14B C14 H14C 109.5 . . ?
C31 C32 H32A 109.5 . . ?
C31 C32 H32B 109.5 . . ?
C31 C32 H32C 109.5 . . ?
H32A C32 H32B 109.5 . . ?
H32A C32 H32C 109.5 . . ?
H32B C32 H32C 109.5 . . ?
C12 C13 H13A 109.5 . . ?
C12 C13 H13B 109.5 . . ?
C12 C13 H13C 109.5 . . ?
H13A C13 H13B 109.5 . . ?
H13A C13 H13C 109.5 . . ?
H13B C13 H13C 109.5 . . ?
C16 C17 H17A 109.5 . . ?
C16 C17 H17B 109.5 . . ?
C16 C17 H17C 109.5 . . ?
H17A C17 H17B 109.5 . . ?
H17A C17 H17C 109.5 . . ?
H17B C17 H17C 109.5 . . ?
C16 C19 H19A 109.5 . . ?
C16 C19 H19B 109.5 . . ?
C16 C19 H19C 109.5 . . ?
H19A C19 H19B 109.5 . . ?
H19A C19 H19C 109.5 . . ?
H19B C19 H19C 109.5 . . ?
C8 C9 H9A 109.5 . . ?
C8 C9 H9B 109.5 . . ?
C8 C9 H9C 109.5 . . ?
H9A C9 H9B 109.5 . . ?
H9A C9 H9C 109.5 . . ?
H9B C9 H9C 109.5 . . ?
C35 C38 H38A 109.5 . . ?
C35 C38 H38B 109.5 . . ?
C35 C38 H38C 109.5 . . ?
H38A C38 H38B 109.5 . . ?
H38A C38 H38C 109.5 . . ?
H38B C38 H38C 109.5 . . ?
C27 C28 H28A 109.5 . . ?
C27 C28 H28B 109.5 . . ?
C27 C28 H28C 109.5 . . ?
H28A C28 H28B 109.5 . . ?
H28A C28 H28C 109.5 . . ?
H28B C28 H28C 109.5 . . ?
O7 C47 C48 107.8(9) . . ?
O7 C47 C50 111.2(8) . . ?
O7 C47 C49 110.8(11) . . ?
C48 C47 C50 107.6(10) . . ?
C49 C47 C48 108.9(11) . . ?
C49 C47 C50 110.4(11) . . ?
C27 C29 H29A 109.5 . . ?
C27 C29 H29B 109.5 . . ?
C27 C29 H29C 109.5 . . ?
H29A C29 H29B 109.5 . . ?
H29A C29 H29C 109.5 . . ?
H29B C29 H29C 109.5 . . ?
O6A C43A C46A 111.6(14) . . ?
O6A C43A C45A 106.5(14) . . ?
O6A C43A C44A 110.5(14) . . ?
C46A C43A C45A 110.5(15) . . ?
C46A C43A C44A 109.1(15) . . ?
C44A C43A C45A 108.6(13) . . ?
C27 C30 H30A 109.5 . . ?
C27 C30 H30B 109.5 . . ?
C27 C30 H30C 109.5 . . ?
H30A C30 H30B 109.5 . . ?
H30A C30 H30C 109.5 . . ?
H30B C30 H30C 109.5 . . ?
O8 C51 C54 110.3(9) . . ?
O8 C51 C53 108.1(10) . . ?
O8 C51 C52 110.8(10) . . ?
C53 C51 C54 110.4(9) . . ?
C52 C51 C54 106.6(10) . . ?
C52 C51 C53 110.7(10) . . ?
C12 C15 H15A 109.5 . . ?
C12 C15 H15B 109.5 . . ?
C12 C15 H15C 109.5 . . ?
H15A C15 H15B 109.5 . . ?
H15A C15 H15C 109.5 . . ?
H15B C15 H15C 109.5 . . ?
F36 C54 F35 105.6(11) . . ?
F36 C54 C51 112.2(10) . . ?
F35 C54 C51 109.8(9) . . ?
F34 C54 F36 107.5(9) . . ?
F34 C54 F35 106.7(10) . . ?
F34 C54 C51 114.5(11) . . ?
C35 C36 H36A 109.5 . . ?
C35 C36 H36B 109.5 . . ?
C35 C36 H36C 109.5 . . ?
H36A C36 H36B 109.5 . . ?
H36A C36 H36C 109.5 . . ?
H36B C36 H36C 109.5 . . ?
F16A C46A F17A 107.1(15) . . ?
F16A C46A C43A 112.5(16) . . ?
F17A C46A C43A 110.6(17) . . ?
F18A C46A F16A 109.7(19) . . ?
F18A C46A F17A 105.8(16) . . ?
F18A C46A C43A 110.8(14) . . ?
F14A C45A F15A 107.5(12) . . ?
F14A C45A C43A 112.6(12) . . ?
F15A C45A C43A 109.2(12) . . ?
F13A C45A F14A 108.7(13) . . ?
F13A C45A F15A 106.2(11) . . ?
F13A C45A C43A 112.3(13) . . ?
F33 C53 F31 107.0(11) . . ?
F33 C53 C51 112.0(10) . . ?
F32 C53 F33 107.9(13) . . ?
F32 C53 F31 108.0(11) . . ?
F32 C53 C51 111.9(10) . . ?
F31 C53 C51 109.9(12) . . ?
C35 C37 H37A 109.5 . . ?
C35 C37 H37B 109.5 . . ?
C35 C37 H37C 109.5 . . ?
H37A C37 H37B 109.5 . . ?
H37A C37 H37C 109.5 . . ?
H37B C37 H37C 109.5 . . ?
F21 C48 F20 112.6(12) . . ?
F21 C48 F19 107.1(12) . . ?
F21 C48 C47 113.9(11) . . ?
F20 C48 F19 103.4(12) . . ?
F20 C48 C47 110.0(12) . . ?
F19 C48 C47 109.3(11) . . ?
F25 C50 F27 112.0(13) . . ?
F25 C50 F26 106.0(11) . . ?
F25 C50 C47 115.7(10) . . ?
F27 C50 F26 107.4(11) . . ?
F27 C50 C47 110.6(10) . . ?
F26 C50 C47 104.4(11) . . ?
F22 C49 F23 102.1(16) . . ?
F22 C49 C47 111.4(13) . . ?
F23 C49 C47 109.6(10) . . ?
F24 C49 F22 109.5(11) . . ?
F24 C49 F23 109.4(15) . . ?
F24 C49 C47 114.2(16) . . ?
F8A C42A C39 107.5(15) . . ?
F9A C42A F8A 111.6(17) . . ?
F9A C42A F7A 104.3(15) . . ?
F9A C42A C39 114.9(14) . . ?
F7A C42A F8A 109.6(19) . . ?
F7A C42A C39 108.8(13) . . ?
F29 C52 F28 106.2(13) . . ?
F29 C52 F30 108.8(12) . . ?
F29 C52 C51 111.7(11) . . ?
F28 C52 C51 113.1(12) . . ?
F30 C52 F28 107.3(12) . . ?
F30 C52 C51 109.5(13) . . ?
F11A C44A F12A 109.3(13) . . ?
F11A C44A C43A 110.6(14) . . ?
F10A C44A F11A 108.1(16) . . ?
F10A C44A F12A 107.1(15) . . ?
F10A C44A C43A 111.1(14) . . ?
F12A C44A C43A 110.5(14) . . ?
F1A C40A F2A 108.6(16) . . ?
F1A C40A C39 111.4(17) . . ?
F2A C40A C39 112.0(12) . . ?
F3A C40A F1A 103.8(17) . . ?
F3A C40A F2A 106.7(15) . . ?
F3A C40A C39 113.8(13) . . ?
F5A C41A C39 108.2(14) . . ?
F6A C41A F5A 105.0(16) . . ?
F6A C41A F4A 111.4(17) . . ?
F6A C41A C39 112.0(14) . . ?
F4A C41A F5A 107.6(15) . . ?
F4A C41A C39 112.2(15) . . ?
C39 O5B Al1 158(3) . . ?
O5A C39 C42A 101.6(10) . . ?
O5A C39 C40A 110.6(11) . . ?
O5A C39 C41A 111.5(12) . . ?
C40A C39 C42A 109.8(11) . . ?
C40A C39 C41A 111.8(11) . . ?
C41A C39 C42A 111.1(12) . . ?
O5B C39 C40B 107(2) . . ?
O5B C39 C42B 124(3) . . ?
O5B C39 C41B 116(2) . . ?
C40B C39 C41B 103.2(17) . . ?
C42B C39 C40B 102(2) . . ?
C42B C39 C41B 101(2) . . ?
F3B C40B C39 113(2) . . ?
F3B C40B F1B 106.5(19) . . ?
F3B C40B F2B 110(2) . . ?
F1B C40B C39 115(2) . . ?
F2B C40B C39 105(2) . . ?
F2B C40B F1B 106.6(19) . . ?
C39 C42B F8B 89(3) . . ?
F9B C42B C39 102(3) . . ?
F9B C42B F8B 105(4) . . ?
F7B C42B C39 120(4) . . ?
F7B C42B F8B 118(4) . . ?
F7B C42B F9B 118(4) . . ?
F6B C41B C39 110(3) . . ?
F6B C41B F4B 113(4) . . ?
F6B C41B F5B 118(4) . . ?
F4B C41B C39 110(2) . . ?
F5B C41B C39 109(3) . . ?
F5B C41B F4B 95(3) . . ?
Br1A B1A P1 105.9(4) . . ?
Br1A B1A P5 104.5(4) . . ?
Br2A B1A Br1A 115.8(5) . . ?
Br2A B1A P1 107.3(4) . . ?
Br2A B1A P5 111.1(4) . . ?
P5 B1A P1 112.3(5) . . ?
P1 B1B P5 112.2(11) . . ?
Br1B B1B P1 100.0(9) . . ?
Br1B B1B P5 108.7(10) . . ?
Br1B B1B Br2B 114.9(15) . . ?
Br2B B1B P1 98.5(9) . . ?
Br2B B1B P5 120.3(10) . . ?
C43B O6B Al1 155(6) . . ?
O6B C43B C44B 113(8) . . ?
O6B C43B C46B 112(7) . . ?
O6B C43B C45B 106(7) . . ?
C46B C43B C44B 111(9) . . ?
C45B C43B C44B 107(6) . . ?
C45B C43B C46B 107(7) . . ?
F12B C44B C43B 110(6) . . ?
F10B C44B C43B 113(8) . . ?
F10B C44B F12B 109(6) . . ?
F11B C44B C43B 108(6) . . ?
F11B C44B F12B 112(6) . . ?
F11B C44B F10B 105(7) . . ?
F17B C46B C43B 114(7) . . ?
F17B C46B F18B 110(9) . . ?
F17B C46B F16B 103(8) . . ?
F18B C46B C43B 107(8) . . ?
F16B C46B C43B 113(10) . . ?
F16B C46B F18B 109(8) . . ?
F13B C45B C43B 107(5) . . ?
F13B C45B F14B 97(4) . . ?
F14B C45B C43B 118(6) . . ?
F15B C45B C43B 99(6) . . ?
F15B C45B F13B 103(4) . . ?
F15B C45B F14B 129(5) . . ?

loop_
_geom_bond_atom_site_label_1
_geom_bond_atom_site_label_2
_geom_bond_distance
_geom_bond_site_symmetry_2
_geom_bond_publ_flag
Ta1 P1 2.586(2) . ?
Ta1 P4 2.692(2) . ?
Ta1 P2 2.674(3) . ?
Ta1 P3 2.579(2) . ?
Ta1 C2 2.092(9) . ?
Ta1 C3 2.442(8) . ?
Ta1 C5 2.368(8) . ?
Ta1 C6 2.386(8) . ?
Ta1 C4 2.393(8) . ?
Ta1 C7 2.404(8) . ?
Ta1 C1 2.091(9) . ?
Ta2 P5 2.586(2) . ?
Ta2 P6 2.703(3) . ?
Ta2 P8 2.664(3) . ?
Ta2 P7 2.593(3) . ?
Ta2 C24 2.350(8) . ?
Ta2 C20 2.089(10) . ?
Ta2 C22 2.471(9) . ?
Ta2 C23 2.409(8) . ?
Ta2 C21 2.109(8) . ?
Ta2 C25 2.414(8) . ?
Ta2 C26 2.402(9) . ?
Br1A B1A 1.977(9) . ?
Br2A B1A 1.962(9) . ?
P1 P4 2.124(4) . ?
P1 P2 2.133(4) . ?
P1 B1A 1.997(10) . ?
P1 B1B 1.997(17) . ?
P5 P6 2.129(4) . ?
P5 P8 2.149(3) . ?
P5 B1A 1.996(9) . ?
P5 B1B 1.998(17) . ?
P4 P3 2.164(4) . ?
P6 P7 2.171(4) . ?
P2 P3 2.171(4) . ?
P8 P7 2.170(4) . ?
Al1 O7 1.709(7) . ?
Al1 O5A 1.733(10) . ?
Al1 O8 1.698(8) . ?
Al1 O6A 1.702(13) . ?
Al1 O5B 1.733(18) . ?
Al1 O6B 1.76(8) . ?
O2 C2 1.151(11) . ?
O1 C1 1.127(11) . ?
O4 C21 1.104(11) . ?
O7 C47 1.344(11) . ?
F36 C54 1.331(14) . ?
O3 C20 1.143(13) . ?
F35 C54 1.334(15) . ?
F21 C48 1.288(16) . ?
F8A C42A 1.39(2) . ?
F14A C45A 1.330(14) . ?
F1A C40A 1.321(18) . ?
F16A C46A 1.323(18) . ?
F33 C53 1.311(16) . ?
F32 C53 1.292(16) . ?
F9A C42A 1.30(2) . ?
F25 C50 1.256(14) . ?
F15A C45A 1.355(13) . ?
F22 C49 1.32(2) . ?
F17A C46A 1.35(2) . ?
F18A C46A 1.31(2) . ?
F34 C54 1.296(14) . ?
O5A C39 1.368(15) . ?
O8 C51 1.344(13) . ?
C3 C8 1.544(11) . ?
C3 C4 1.456(11) . ?
C3 C7 1.431(11) . ?
C24 H24 0.9500 . ?
C24 C23 1.435(13) . ?
C24 C25 1.420(12) . ?
F31 C53 1.365(16) . ?
F29 C52 1.328(17) . ?
F28 C52 1.363(17) . ?
F27 C50 1.314(16) . ?
C5 H5 0.9500 . ?
C5 C6 1.416(12) . ?
C5 C4 1.426(12) . ?
C8 C10 1.533(15) . ?
C8 C11 1.544(13) . ?
C8 C9 1.533(14) . ?
O6A C43A 1.34(2) . ?
C6 C7 1.412(11) . ?
C6 C16 1.528(11) . ?
F30 C52 1.328(16) . ?
F23 C49 1.343(19) . ?
F20 C48 1.306(18) . ?
C22 C23 1.486(14) . ?
C22 C26 1.417(13) . ?
C22 C27 1.534(15) . ?
C31 C23 1.536(13) . ?
C31 C33 1.544(13) . ?
C31 C34 1.538(15) . ?
C31 C32 1.516(14) . ?
C4 C12 1.557(12) . ?
F11A C44A 1.326(19) . ?
F5A C41A 1.36(2) . ?
F10A C44A 1.308(19) . ?
F19 C48 1.392(16) . ?
C7 H7 0.9500 . ?
C12 C14 1.529(13) . ?
C12 C13 1.536(14) . ?
C12 C15 1.531(13) . ?
F12A C44A 1.33(2) . ?
F13A C45A 1.324(15) . ?
F2A C40A 1.330(15) . ?
F26 C50 1.412(15) . ?
F6A C41A 1.29(2) . ?
C25 C26 1.405(13) . ?
C25 C35 1.523(12) . ?
F7A C42A 1.37(2) . ?
C33 H33A 0.9800 . ?
C33 H33B 0.9800 . ?
C33 H33C 0.9800 . ?
C18 H18A 0.9800 . ?
C18 H18B 0.9800 . ?
C18 H18C 0.9800 . ?
C18 C16 1.538(13) . ?
C26 H26 0.9500 . ?
C10 H10A 0.9800 . ?
C10 H10B 0.9800 . ?
C10 H10C 0.9800 . ?
F3A C40A 1.315(16) . ?
C16 C17 1.521(14) . ?
C16 C19 1.533(14) . ?
C27 C28 1.524(16) . ?
C27 C29 1.526(16) . ?
C27 C30 1.559(15) . ?
C35 C38 1.522(15) . ?
C35 C36 1.551(16) . ?
C35 C37 1.504(17) . ?
C34 H34A 0.9800 . ?
C34 H34B 0.9800 . ?
C34 H34C 0.9800 . ?
C11 H11A 0.9800 . ?
C11 H11B 0.9800 . ?
C11 H11C 0.9800 . ?
F24 C49 1.31(2) . ?
C14 H14A 0.9800 . ?
C14 H14B 0.9800 . ?
C14 H14C 0.9800 . ?
C32 H32A 0.9800 . ?
C32 H32B 0.9800 . ?
C32 H32C 0.9800 . ?
C13 H13A 0.9800 . ?
C13 H13B 0.9800 . ?
C13 H13C 0.9800 . ?
C17 H17A 0.9800 . ?
C17 H17B 0.9800 . ?
C17 H17C 0.9800 . ?
C19 H19A 0.9800 . ?
C19 H19B 0.9800 . ?
C19 H19C 0.9800 . ?
C9 H9A 0.9800 . ?
C9 H9B 0.9800 . ?
C9 H9C 0.9800 . ?
C38 H38A 0.9800 . ?
C38 H38B 0.9800 . ?
C38 H38C 0.9800 . ?
C28 H28A 0.9800 . ?
C28 H28B 0.9800 . ?
C28 H28C 0.9800 . ?
C47 C48 1.548(15) . ?
C47 C50 1.587(18) . ?
C47 C49 1.542(18) . ?
C29 H29A 0.9800 . ?
C29 H29B 0.9800 . ?
C29 H29C 0.9800 . ?
F4A C41A 1.33(2) . ?
C43A C46A 1.55(2) . ?
C43A C45A 1.57(2) . ?
C43A C44A 1.56(2) . ?
C30 H30A 0.9800 . ?
C30 H30B 0.9800 . ?
C30 H30C 0.9800 . ?
C51 C54 1.559(15) . ?
C51 C53 1.542(16) . ?
C51 C52 1.533(19) . ?
C15 H15A 0.9800 . ?
C15 H15B 0.9800 . ?
C15 H15C 0.9800 . ?
C36 H36A 0.9800 . ?
C36 H36B 0.9800 . ?
C36 H36C 0.9800 . ?
C37 H37A 0.9800 . ?
C37 H37B 0.9800 . ?
C37 H37C 0.9800 . ?
C42A C39 1.55(2) . ?
C40A C39 1.53(2) . ?
C41A C39 1.54(2) . ?
Br1B B1B 1.968(17) . ?
Br2B B1B 1.969(17) . ?
O5B C39 1.29(2) . ?
C39 C40B 1.54(3) . ?
C39 C42B 1.54(3) . ?
C39 C41B 1.55(3) . ?
C40B F3B 1.33(3) . ?
C40B F1B 1.35(3) . ?
C40B F2B 1.33(3) . ?
C42B F8B 1.63(6) . ?
C42B F9B 1.50(8) . ?
C42B F7B 1.39(6) . ?
C41B F6B 1.39(2) . ?
C41B F4B 1.40(2) . ?
C41B F5B 1.39(2) . ?
O6B C43B 1.36(15) . ?
C43B C44B 1.55(2) . ?
C43B C46B 1.55(2) . ?
C43B C45B 1.55(2) . ?
C44B F12B 1.33(8) . ?
C44B F10B 1.32(9) . ?
C44B F11B 1.24(10) . ?
C46B F17B 1.31(14) . ?
C46B F18B 1.40(13) . ?
C46B F16B 1.38(11) . ?
C45B F13B 1.34(2) . ?
C45B F14B 1.35(2) . ?
C45B F15B 1.34(2) . ?

loop_
_geom_torsion_atom_site_label_1
_geom_torsion_atom_site_label_2
_geom_torsion_atom_site_label_3
_geom_torsion_atom_site_label_4
_geom_torsion
_geom_torsion_site_symmetry_1
_geom_torsion_site_symmetry_2
_geom_torsion_site_symmetry_3
_geom_torsion_site_symmetry_4
_geom_torsion_publ_flag
Ta1 C3 C8 C10 42.5(12) . . . . ?
Ta1 C3 C8 C11 -81.5(11) . . . . ?
Ta1 C3 C8 C9 159.7(7) . . . . ?
Ta1 C3 C4 C5 -65.0(5) . . . . ?
Ta1 C3 C4 C12 127.0(9) . . . . ?
Ta1 C3 C7 C6 63.5(6) . . . . ?
Ta1 C5 C6 C7 -66.3(6) . . . . ?
Ta1 C5 C6 C16 129.3(9) . . . . ?
Ta1 C5 C4 C3 66.8(5) . . . . ?
Ta1 C5 C4 C12 -123.3(7) . . . . ?
Ta1 C6 C7 C3 -64.8(6) . . . . ?
Ta1 C6 C16 C18 66.1(11) . . . . ?
Ta1 C6 C16 C17 -174.5(7) . . . . ?
Ta1 C6 C16 C19 -55.4(11) . . . . ?
Ta1 C4 C12 C14 47.7(11) . . . . ?
Ta1 C4 C12 C13 172.4(6) . . . . ?
Ta1 C4 C12 C15 -71.7(10) . . . . ?
Ta2 C24 C23 C22 67.6(6) . . . . ?
Ta2 C24 C23 C31 -123.6(8) . . . . ?
Ta2 C24 C25 C26 -65.6(6) . . . . ?
Ta2 C24 C25 C35 128.4(11) . . . . ?
Ta2 C22 C23 C24 -64.5(6) . . . . ?
Ta2 C22 C23 C31 129.2(10) . . . . ?
Ta2 C22 C26 C25 64.5(7) . . . . ?
Ta2 C22 C27 C28 49.1(13) . . . . ?
Ta2 C22 C27 C29 -74.1(14) . . . . ?
Ta2 C22 C27 C30 165.4(8) . . . . ?
Ta2 C25 C26 C22 -65.9(7) . . . . ?
Ta2 C25 C35 C38 -53.6(13) . . . . ?
Ta2 C25 C35 C36 -171.3(8) . . . . ?
Ta2 C25 C35 C37 69.0(13) . . . . ?
Al1 O7 C47 C48 -146.0(13) . . . . ?
Al1 O7 C47 C50 -28.3(19) . . . . ?
Al1 O7 C47 C49 94.9(17) . . . . ?
Al1 O5A C39 C42A 170.4(18) . . . . ?
Al1 O5A C39 C40A 54(2) . . . . ?
Al1 O5A C39 C41A -71(2) . . . . ?
Al1 O8 C51 C54 27(2) . . . . ?
Al1 O8 C51 C53 148.3(17) . . . . ?
Al1 O8 C51 C52 -90(2) . . . . ?
Al1 O6A C43A C46A 74(3) . . . . ?
Al1 O6A C43A C45A -165(2) . . . . ?
Al1 O6A C43A C44A -47(3) . . . . ?
Al1 O5B C39 C40B -106(7) . . . . ?
Al1 O5B C39 C42B 13(9) . . . . ?
Al1 O5B C39 C41B 139(7) . . . . ?
Al1 O6B C43B C44B -156(14) . . . . ?
Al1 O6B C43B C46B -30(19) . . . . ?
Al1 O6B C43B C45B 87(17) . . . . ?
O7 Al1 O5A C39 161.0(19) . . . . ?
O7 Al1 O8 C51 22(2) . . . . ?
O7 Al1 O6A C43A 73(3) . . . . ?
O7 Al1 O5B C39 -106(7) . . . . ?
O7 Al1 O6B C43B -178(16) . . . . ?
O7 C47 C48 F21 -43.7(15) . . . . ?
O7 C47 C48 F20 83.8(13) . . . . ?
O7 C47 C48 F19 -163.4(11) . . . . ?
O7 C47 C50 F25 -166.2(11) . . . . ?
O7 C47 C50 F27 -37.6(14) . . . . ?
O7 C47 C50 F26 77.7(11) . . . . ?
O7 C47 C49 F22 73.7(15) . . . . ?
O7 C47 C49 F23 -38.6(19) . . . . ?
O7 C47 C49 F24 -161.7(12) . . . . ?
F8A C42A C39 O5A 75.5(19) . . . . ?
F8A C42A C39 C40A -167.5(17) . . . . ?
F8A C42A C39 C41A -43(2) . . . . ?
F1A C40A C39 O5A 72.4(17) . . . . ?
F1A C40A C39 C42A -38.9(17) . . . . ?
F1A C40A C39 C41A -162.6(15) . . . . ?
F9A C42A C39 O5A -49.4(17) . . . . ?
F9A C42A C39 C40A 67.6(17) . . . . ?
F9A C42A C39 C41A -168.2(14) . . . . ?
O5A Al1 O7 C47 -43.4(16) . . . . ?
O5A Al1 O8 C51 -91(2) . . . . ?
O5A Al1 O6A C43A -170(3) . . . . ?
O8 Al1 O7 C47 -161.5(15) . . . . ?
O8 Al1 O5A C39 -82(2) . . . . ?
O8 Al1 O6A C43A -48(3) . . . . ?
O8 Al1 O5B C39 24(8) . . . . ?
O8 Al1 O6B C43B 68(17) . . . . ?
O8 C51 C54 F36 -75.1(13) . . . . ?
O8 C51 C54 F35 42.0(13) . . . . ?
O8 C51 C54 F34 162.0(10) . . . . ?
O8 C51 C53 F33 -77.3(13) . . . . ?
O8 C51 C53 F32 43.9(15) . . . . ?
O8 C51 C53 F31 163.9(10) . . . . ?
O8 C51 C52 F29 43.9(15) . . . . ?
O8 C51 C52 F28 163.6(10) . . . . ?
O8 C51 C52 F30 -76.8(13) . . . . ?
C3 C4 C12 C14 -56.5(13) . . . . ?
C3 C4 C12 C13 68.3(12) . . . . ?
C3 C4 C12 C15 -175.9(9) . . . . ?
C24 C25 C26 Ta2 64.0(6) . . . . ?
C24 C25 C26 C22 -1.9(10) . . . . ?
C24 C25 C35 C38 -151.6(11) . . . . ?
C24 C25 C35 C36 90.7(14) . . . . ?
C24 C25 C35 C37 -29.0(16) . . . . ?
C5 C6 C7 Ta1 65.2(6) . . . . ?
C5 C6 C7 C3 0.4(10) . . . . ?
C5 C6 C16 C18 -32.8(13) . . . . ?
C5 C6 C16 C17 86.6(11) . . . . ?
C5 C6 C16 C19 -154.3(9) . . . . ?
C5 C4 C12 C14 136.8(9) . . . . ?
C5 C4 C12 C13 -98.5(9) . . . . ?
C5 C4 C12 C15 17.4(11) . . . . ?
C8 C3 C4 Ta1 -132.3(11) . . . . ?
C8 C3 C4 C5 162.8(10) . . . . ?
C8 C3 C4 C12 -5.3(16) . . . . ?
C8 C3 C7 Ta1 129.3(8) . . . . ?
C8 C3 C7 C6 -167.2(8) . . . . ?
O6A Al1 O7 C47 77.6(16) . . . . ?
O6A Al1 O5A C39 38(2) . . . . ?
O6A Al1 O8 C51 146.9(19) . . . . ?
O6A C43A C46A F16A 160.2(15) . . . . ?
O6A C43A C46A F17A 40(2) . . . . ?
O6A C43A C46A F18A -76.6(19) . . . . ?
O6A C43A C45A F14A 39.0(17) . . . . ?
O6A C43A C45A F15A -80.4(16) . . . . ?
O6A C43A C45A F13A 162.1(12) . . . . ?
O6A C43A C44A F11A 45(2) . . . . ?
O6A C43A C44A F10A 165.4(16) . . . . ?
O6A C43A C44A F12A -75.8(18) . . . . ?
C6 C5 C4 Ta1 -64.4(6) . . . . ?
C6 C5 C4 C3 2.4(9) . . . . ?
C6 C5 C4 C12 172.2(7) . . . . ?
C4 C3 C8 C10 150.4(10) . . . . ?
C4 C3 C8 C11 26.3(16) . . . . ?
C4 C3 C8 C9 -92.5(12) . . . . ?
C4 C3 C7 Ta1 -62.4(5) . . . . ?
C4 C3 C7 C6 1.0(10) . . . . ?
C4 C5 C6 Ta1 64.5(6) . . . . ?
C4 C5 C6 C7 -1.7(9) . . . . ?
C4 C5 C6 C16 -166.1(8) . . . . ?
F5A C41A C39 O5A 79.3(15) . . . . ?
F5A C41A C39 C42A -168.1(13) . . . . ?
F5A C41A C39 C40A -45.1(17) . . . . ?
C23 C24 C25 Ta2 65.7(7) . . . . ?
C23 C24 C25 C26 0.0(11) . . . . ?
C23 C24 C25 C35 -165.9(10) . . . . ?
C23 C22 C26 Ta2 -61.6(6) . . . . ?
C23 C22 C26 C25 3.0(10) . . . . ?
C23 C22 C27 C28 154.3(10) . . . . ?
C23 C22 C27 C29 31.1(15) . . . . ?
C23 C22 C27 C30 -89.4(12) . . . . ?
C7 C3 C8 C10 -45.9(12) . . . . ?
C7 C3 C8 C11 -170.0(9) . . . . ?
C7 C3 C8 C9 71.2(10) . . . . ?
C7 C3 C4 Ta1 62.9(6) . . . . ?
C7 C3 C4 C5 -2.0(9) . . . . ?
C7 C3 C4 C12 -170.1(8) . . . . ?
C7 C6 C16 C18 165.6(9) . . . . ?
C7 C6 C16 C17 -75.0(12) . . . . ?
C7 C6 C16 C19 44.1(13) . . . . ?
F2A C40A C39 O5A -49.4(16) . . . . ?
F2A C40A C39 C42A -160.7(13) . . . . ?
F2A C40A C39 C41A 75.5(16) . . . . ?
F6A C41A C39 O5A -35.9(19) . . . . ?
F6A C41A C39 C42A 76.7(18) . . . . ?
F6A C41A C39 C40A -160.3(14) . . . . ?
C25 C24 C23 Ta2 -65.9(7) . . . . ?
C25 C24 C23 C22 1.7(10) . . . . ?
C25 C24 C23 C31 170.4(8) . . . . ?
F7A C42A C39 O5A -165.9(14) . . . . ?
F7A C42A C39 C40A -48.8(17) . . . . ?
F7A C42A C39 C41A 75.4(17) . . . . ?
C33 C31 C23 Ta2 44.7(12) . . . . ?
C33 C31 C23 C24 132.5(10) . . . . ?
C33 C31 C23 C22 -62.9(14) . . . . ?
C26 C22 C23 Ta2 61.8(6) . . . . ?
C26 C22 C23 C24 -2.7(9) . . . . ?
C26 C22 C23 C31 -169.0(9) . . . . ?
C26 C22 C27 C28 -41.8(12) . . . . ?
C26 C22 C27 C29 -165.0(9) . . . . ?
C26 C22 C27 C30 74.5(12) . . . . ?
C26 C25 C35 C38 45.4(15) . . . . ?
C26 C25 C35 C36 -72.2(13) . . . . ?
C26 C25 C35 C37 168.0(11) . . . . ?
F3A C40A C39 O5A -170.6(14) . . . . ?
F3A C40A C39 C42A 78.1(17) . . . . ?
F3A C40A C39 C41A -45.7(18) . . . . ?
C16 C6 C7 Ta1 -130.1(9) . . . . ?
C16 C6 C7 C3 165.1(8) . . . . ?
C27 C22 C23 Ta2 -132.6(10) . . . . ?
C27 C22 C23 C24 162.8(9) . . . . ?
C27 C22 C23 C31 -3.5(17) . . . . ?
C27 C22 C26 Ta2 130.5(8) . . . . ?
C27 C22 C26 C25 -164.9(8) . . . . ?
C35 C25 C26 Ta2 -129.6(10) . . . . ?
C35 C25 C26 C22 164.5(9) . . . . ?
C34 C31 C23 Ta2 -74.6(10) . . . . ?
C34 C31 C23 C24 13.2(12) . . . . ?
C34 C31 C23 C22 177.8(10) . . . . ?
C32 C31 C23 Ta2 167.7(7) . . . . ?
C32 C31 C23 C24 -104.5(11) . . . . ?
C32 C31 C23 C22 60.1(13) . . . . ?
F4A C41A C39 O5A -162.1(14) . . . . ?
F4A C41A C39 C42A -49.5(18) . . . . ?
F4A C41A C39 C40A 73.6(18) . . . . ?
C54 C51 C53 F33 43.4(15) . . . . ?
C54 C51 C53 F32 164.6(12) . . . . ?
C54 C51 C53 F31 -75.4(13) . . . . ?
C54 C51 C52 F29 -76.1(14) . . . . ?
C54 C51 C52 F28 43.6(14) . . . . ?
C54 C51 C52 F30 163.2(11) . . . . ?
C46A C43A C45A F14A 160.4(13) . . . . ?
C46A C43A C45A F15A 41.0(18) . . . . ?
C46A C43A C45A F13A -76.5(16) . . . . ?
C46A C43A C44A F11A -77.7(17) . . . . ?
C46A C43A C44A F10A 42(2) . . . . ?
C46A C43A C44A F12A 161.1(14) . . . . ?
C45A C43A C46A F16A 42(2) . . . . ?
C45A C43A C46A F17A -77.9(18) . . . . ?
C45A C43A C46A F18A 165.1(13) . . . . ?
C45A C43A C44A F11A 161.8(14) . . . . ?
C45A C43A C44A F10A -78.1(18) . . . . ?
C45A C43A C44A F12A 40.6(19) . . . . ?
C53 C51 C54 F36 165.6(10) . . . . ?
C53 C51 C54 F35 -77.3(13) . . . . ?
C53 C51 C54 F34 42.7(14) . . . . ?
C53 C51 C52 F29 163.7(11) . . . . ?
C53 C51 C52 F28 -76.5(14) . . . . ?
C53 C51 C52 F30 43.1(15) . . . . ?
C48 C47 C50 F25 -48.4(15) . . . . ?
C48 C47 C50 F27 80.3(12) . . . . ?
C48 C47 C50 F26 -164.5(10) . . . . ?
C48 C47 C49 F22 -44.7(17) . . . . ?
C48 C47 C49 F23 -157.0(14) . . . . ?
C48 C47 C49 F24 79.9(16) . . . . ?
C50 C47 C48 F21 -163.7(11) . . . . ?
C50 C47 C48 F20 -36.3(14) . . . . ?
C50 C47 C48 F19 76.5(14) . . . . ?
C50 C47 C49 F22 -162.7(12) . . . . ?
C50 C47 C49 F23 85.1(16) . . . . ?
C50 C47 C49 F24 -38.0(16) . . . . ?
C49 C47 C48 F21 76.6(16) . . . . ?
C49 C47 C48 F20 -155.9(13) . . . . ?
C49 C47 C48 F19 -43.1(16) . . . . ?
C49 C47 C50 F25 70.3(14) . . . . ?
C49 C47 C50 F27 -161.0(11) . . . . ?
C49 C47 C50 F26 -45.8(12) . . . . ?
C52 C51 C54 F36 45.3(13) . . . . ?
C52 C51 C54 F35 162.4(10) . . . . ?
C52 C51 C54 F34 -77.6(13) . . . . ?
C52 C51 C53 F33 161.2(11) . . . . ?
C52 C51 C53 F32 -77.6(15) . . . . ?
C52 C51 C53 F31 42.4(14) . . . . ?
C44A C43A C46A F16A -77(2) . . . . ?
C44A C43A C46A F17A 162.8(15) . . . . ?
C44A C43A C46A F18A 45.8(19) . . . . ?
C44A C43A C45A F14A -80.0(16) . . . . ?
C44A C43A C45A F15A 160.6(13) . . . . ?
C44A C43A C45A F13A 43.1(17) . . . . ?
O5B Al1 O7 C47 -28(2) . . . . ?
O5B Al1 O8 C51 -110(2) . . . . ?
O5B Al1 O6B C43B -57(17) . . . . ?
O5B C39 C40B F3B -70(3) . . . . ?
O5B C39 C40B F1B 167(2) . . . . ?
O5B C39 C40B F2B 50(2) . . . . ?
O5B C39 C42B F8B 50(4) . . . . ?
O5B C39 C42B F9B -55(5) . . . . ?
O5B C39 C42B F7B 173(4) . . . . ?
O5B C39 C41B F6B -90(4) . . . . ?
O5B C39 C41B F4B 144(3) . . . . ?
O5B C39 C41B F5B 41(3) . . . . ?
C40B C39 C42B F8B 171(2) . . . . ?
C40B C39 C42B F9B 66(4) . . . . ?
C40B C39 C42B F7B -66(4) . . . . ?
C40B C39 C41B F6B 153(3) . . . . ?
C40B C39 C41B F4B 27(3) . . . . ?
C40B C39 C41B F5B -76(3) . . . . ?
C42B C39 C40B F3B 158(3) . . . . ?
C42B C39 C40B F1B 35(3) . . . . ?
C42B C39 C40B F2B -82(3) . . . . ?
C42B C39 C41B F6B 47(4) . . . . ?
C42B C39 C41B F4B -79(3) . . . . ?
C42B C39 C41B F5B 178(3) . . . . ?
C41B C39 C40B F3B 53(2) . . . . ?
C41B C39 C40B F1B -70(2) . . . . ?
C41B C39 C40B F2B 172.6(19) . . . . ?
C41B C39 C42B F8B -82(3) . . . . ?
C41B C39 C42B F9B 172(3) . . . . ?
C41B C39 C42B F7B 40(4) . . . . ?
O6B Al1 O7 C47 87(3) . . . . ?
O6B Al1 O8 C51 131(3) . . . . ?
O6B Al1 O5B C39 142(7) . . . . ?
O6B C43B C44B F12B -72(8) . . . . ?
O6B C43B C44B F10B 166(7) . . . . ?
O6B C43B C44B F11B 51(9) . . . . ?
O6B C43B C46B F17B 38(11) . . . . ?
O6B C43B C46B F18B -84(10) . . . . ?
O6B C43B C46B F16B 156(8) . . . . ?
O6B C43B C45B F13B -83(7) . . . . ?
O6B C43B C45B F14B 168(5) . . . . ?
O6B C43B C45B F15B 23(7) . . . . ?
C44B C43B C46B F17B 165(8) . . . . ?
C44B C43B C46B F18B 43(11) . . . . ?
C44B C43B C46B F16B -77(10) . . . . ?
C44B C43B C45B F13B 156(6) . . . . ?
C44B C43B C45B F14B 48(9) . . . . ?
C44B C43B C45B F15B -97(7) . . . . ?
C46B C43B C44B F12B 161(7) . . . . ?
C46B C43B C44B F10B 39(10) . . . . ?
C46B C43B C44B F11B -76(9) . . . . ?
C46B C43B C45B F13B 37(9) . . . . ?
C46B C43B C45B F14B -72(8) . . . . ?
C46B C43B C45B F15B 143(8) . . . . ?
C45B C43B C44B F12B 44(10) . . . . ?
C45B C43B C44B F10B -78(9) . . . . ?
C45B C43B C44B F11B 167(7) . . . . ?
C45B C43B C46B F17B -78(11) . . . . ?
C45B C43B C46B F18B 160(7) . . . . ?
C45B C43B C46B F16B 40(11) . . . . ?

loop_
_exptl_oxdiff_crystal_face_indexfrac_h
_exptl_oxdiff_crystal_face_indexfrac_k
_exptl_oxdiff_crystal_face_indexfrac_l
_exptl_oxdiff_crystal_face_x
_exptl_oxdiff_crystal_face_y
_exptl_oxdiff_crystal_face_z
-0.3027 11.0600 3.7382 0.6023 0.7855 -0.1423
-3.8636 8.0560 -1.9128 0.5317 0.6931 0.4867
-5.8812 -2.7137 -8.4950 0.0043 0.0050 1.0000
-0.8392 -11.0909 -5.2025 -0.5748 -0.7498 0.3279
0.5962 -10.9865 -3.3373 -0.6058 -0.7901 0.0935
4.3625 -7.1223 2.8956 -0.4942 -0.6442 -0.5837
5.6617 -2.9766 6.0943 -0.3045 -0.3967 -0.8660
0.1915 -0.9938 -14.1629 -0.6913 0.5300 0.4912
-0.1915 0.9938 14.1629 0.6913 -0.5300 -0.4912
-0.6766 0.8043 14.0004 0.7172 -0.5498 -0.4282
-6.8525 -2.6084 -1.3880 0.4092 -0.3139 0.8568
-0.6890 -1.3241 -14.2756 -0.6355 0.4872 0.5989
3.9908 0.6518 -10.7378 -0.7910 0.6065 -0.0802
-0.2884 -4.4300 -14.3934 -0.7888 0.2333 0.5686
-3.0751 7.0285 10.6634 0.9955 0.0787 -0.0535
-0.1951 7.3857 13.0409 0.8771 0.0694 -0.4753
0.7548 -7.4285 -12.7787 -0.9133 -0.0723 0.4009
-0.7882 -7.1889 -13.2847 -0.7993 -0.0633 0.5976
-3.8911 8.7478 2.2345 0.7465 0.5731 0.3380
-3.2242 6.7487 -6.3079 0.2322 0.7841 0.5756
-1.5311 -10.5779 -0.2713 -0.2761 -0.9335 0.2289
0.5389 -9.7875 2.7659 -0.2815 -0.9515 -0.1241
-1.8690 4.0648 -10.9293 -0.1877 0.7817 0.5947
0.6474 -5.2753 10.2085 0.2118 -0.8815 -0.4221
-0.9968 0.9173 -13.4300 -0.4891 0.6373 0.5956
6.4927 -2.9716 -2.2031 -0.7474 -0.0200 -0.6640
-0.3551 9.9088 -2.5069 0.2824 0.9548 0.0930
5.0388 8.1877 4.3805 0.0823 0.6262 -0.7753
